data_4344739
loop_
_publ_author_name
'Batuk, Dmitry'
'Tsirlin, Alexander A.'
'Filimonov, Dmitry S.'
'Zakharov, Konstantin V.'
'Volkova, Olga S.'
'Vasiliev, Alexander'
'Hadermann, Joke'
'Abakumov, Artem M.'

_publ_section_title
;
 Bi3n+1Ti7Fe3n-3O9n+11 Homologous Series: Slicing Perovskite Structure
 with Planar Interfaces Containing Anatase-like Chains.
;
_journal_issue 3
_journal_name_full 'Inorganic chemistry'
_journal_page_first 1245
_journal_page_last 1257
_journal_paper_doi 10.1021/acs.inorgchem.5b02465
_journal_volume 55
_journal_year 2016
_chemical_formula_sum 'Bi10 Fe6 O38 Ti7'
_chemical_formula_weight 3368
_space_group_IT_number 71
_symmetry_cell_setting orthorhombic
_symmetry_Int_Tables_number 71
_symmetry_space_group_name_Hall '-I 2 2'
_symmetry_space_group_name_H-M 'I m m m'
_cell_angle_alpha 90
_cell_angle_beta 90
_cell_angle_gamma 90
_cell_formula_units_Z 2
_cell_length_a 11.85114(17)
_cell_length_b 3.85076(4)
_cell_length_c 33.0722(6)
_cell_measurement_temperature 293
_cell_volume 1509.28(4)
_diffrn_ambient_temperature 293
_diffrn_measurement_device_type HRPT
_diffrn_radiation_probe neutron
_diffrn_radiation_wavelength 1.8857
_exptl_absorpt_coefficient_mu 0.008
_exptl_crystal_density_diffrn 7.4087
_exptl_crystal_F_000 2888
_pd_instr_location ' ?'
_pd_meas_2theta_range_inc 0.05
_pd_meas_2theta_range_max 164.700
_pd_meas_2theta_range_min 3.750
_pd_meas_number_of_points 3220
_pd_proc_2theta_range_inc 0.05
_pd_proc_2theta_range_max 160.45
_pd_proc_2theta_range_min 7.05
_pd_proc_ls_background_function '13 Legendre polynoms'
_pd_proc_ls_pref_orient_corr none
_pd_proc_ls_profile_function Pseudo-Voigt
_pd_proc_ls_prof_R_factor 0.0275
_pd_proc_ls_prof_wR_expected 0.0111
_pd_proc_ls_prof_wR_factor 0.0387
_refine_ls_goodness_of_fit_all 3.61
_refine_ls_number_constraints 1
_refine_ls_number_parameters 71
_refine_ls_number_restraints 0
_refine_ls_R_factor_all 0.0635
_refine_ls_R_factor_gt 0.0631
_refine_ls_shift/su_max 0.0490
_refine_ls_shift/su_mean 0.0114
_refine_ls_weighting_scheme sigma
_refine_ls_wR_factor_all 0.0807
_refine_ls_wR_factor_gt 0.0807
_cod_data_source_file ic5b02465_si_002.cif
_cod_data_source_block Model_1
_cod_depositor_comments
;
The following automatic conversions were performed:

data name '_atom_site_site_symmetry_mutiplicity' was replaced with
'_atom_site_site_symmetry_multiplicity' as specified in the
replacement file 'data/replacement-values/replacement_tags.lst'.

Automatic conversion script
Id: cif_correct_tags 9268 2022-04-12 08:56:07Z antanas 
;
_cod_database_code 4344739

loop_
_symmetry_equiv_pos_site_id
_symmetry_equiv_pos_as_xyz
1 x,y,z
2 -x,-y,z
3 -x,y,-z
4 x,-y,-z
5 -x,-y,-z
6 x,y,-z
7 x,-y,z
8 -x,y,z
9 x+1/2,y+1/2,z+1/2
10 -x+1/2,-y+1/2,z+1/2
11 -x+1/2,y+1/2,-z+1/2
12 x+1/2,-y+1/2,-z+1/2
13 -x+1/2,-y+1/2,-z+1/2
14 x+1/2,y+1/2,-z+1/2
15 x+1/2,-y+1/2,z+1/2
16 -x+1/2,y+1/2,z+1/2

loop_
_atom_site_label
_atom_site_type_symbol
_atom_site_fract_x
_atom_site_fract_y
_atom_site_fract_z
_atom_site_adp_type
_atom_site_U_iso_or_equiv
_atom_site_site_symmetry_multiplicity
_atom_site_occupancy
_atom_site_calc_flag
Bi1 Bi 0.1574(2) 0.5 0.07090(8) Uiso 0.0345(9) 8 1 d
Bi2 Bi 0.5 0.5 0.05759(12) Uiso 0.0663(17) 4 1 d
Bi3 Bi 0.23801(18) 0.5 0.20215(7) Uiso 0.0341(8) 8 1 d
Fe1 Fe 0 0 0 Uiso 0.0074(6) 2 0.2801 d
Ti1 Ti 0 0 0 Uiso 0.0074(6) 2 0.7199 d
Fe2 Fe 0.3287(10) 0 0 Uiso 0.0074(6) 4 0.3485 d
Ti2 Ti 0.3287(10) 0 0 Uiso 0.0074 4 0.6515 d
Fe3 Fe 0 0 0.1295(3) Uiso 0.0074(6) 4 0.4018 d
Ti3 Ti 0 0 0.1295(3) Uiso 0.0074 4 0.5982 d
Fe4 Fe 0.3360(6) 0 0.11751(17) Uiso 0.0074(6) 8 0.5622 d
Ti4 Ti 0.3360(6) 0 0.11751(17) Uiso 0.0074 8 0.4378 d
Fe5 Fe 0.5 0 0.1862(3) Uiso 0.0074(6) 4 0.5874 d
Ti5 Ti 0.5 0 0.1862(3) Uiso 0.0074 4 0.4126 d
Fe6 Fe 0 0 0.2406(3) Uiso 0.0074(6) 4 0.3978 d
Ti6 Ti 0 0 0.2406(3) Uiso 0.0074 4 0.6022 d
O1 O 0.1728(12) 0 0 Uiso 0.0284(5) 4 1 d
O2 O 0.5 0 0 Uiso 0.0284(5) 2 1 d
O3 O 0 0 0.9364(3) Uiso 0.0284(5) 4 1 d
O4 O 0.3377(8) 0 0.0590(3) Uiso 0.0284(5) 8 1 d
O5 O 0.1628(8) 0 0.1180(2) Uiso 0.0284(5) 8 1 d
O6 O 0.5 0 0.1253(4) Uiso 0.0284(5) 4 1 d
O7 O 0 0 0.1846(4) Uiso 0.0284(5) 4 1 d
O8 O 0.3330(8) 0 0.1785(2) Uiso 0.0284(5) 8 1 d
O9 O 0.1678(8) 0 0.2415(2) Uiso 0.0284(5) 8 1 d
O10 O 0.5 0 0.2474(4) Uiso 0.0284(5) 4 1 d
O11 O 0 0.5 0 Uiso 0.0284(5) 2 1 d
O12 O 0.3656(9) 0.5 0 Uiso 0.0284(5) 4 1 d
O13 O 0 0.5 0.1234(4) Uiso 0.0284(5) 4 1 d
O14 O 0.3211(8) 0.5 0.1123(2) Uiso 0.0284(5) 8 1 d
O15 O 0.5 0.5 0.2039(4) Uiso 0.0284(5) 4 1 d

loop_
_atom_type_symbol
_atom_type_scat_length_neutron
_atom_type_scat_source
Bi 8.532 International_Tables_Vol_C
Ti -3.438 International_Tables_Vol_C
Fe 9.450 International_Tables_Vol_C
O 5.803 International_Tables_Vol_C

loop_
_geom_angle_atom_site_label_1
_geom_angle_atom_site_label_2
_geom_angle_atom_site_label_3
_geom_angle_site_symmetry_1
_geom_angle_site_symmetry_3
_geom_angle
O3 Bi1 O3 3_556 3_566 91.34(8)
O3 Bi1 O4 3_556 . 91.34(13)
O3 Bi1 O4 3_556 1_565 166.5(3)
O3 Bi1 O5 3_556 . 61.2(3)
O3 Bi1 O5 3_556 1_565 129.1(3)
O3 Bi1 O11 3_556 . 59.9(2)
O3 Bi1 O13 3_556 . 63.5(2)
O3 Bi1 O14 3_556 . 128.16(18)
O3 Bi1 O4 3_566 . 166.5(3)
O3 Bi1 O4 3_566 1_565 91.34(13)
O3 Bi1 O5 3_566 . 129.1(3)
O3 Bi1 O5 3_566 1_565 61.2(3)
O3 Bi1 O11 3_566 . 59.9(2)
O3 Bi1 O13 3_566 . 63.5(2)
O3 Bi1 O14 3_566 . 128.16(18)
O4 Bi1 O4 . 1_565 83.11(19)
O4 Bi1 O5 . . 63.3(2)
O4 Bi1 O5 . 1_565 125.5(3)
O4 Bi1 O11 . . 110.63(18)
O4 Bi1 O13 . . 129.13(19)
O4 Bi1 O14 . . 58.4(2)
O4 Bi1 O5 1_565 . 125.5(3)
O4 Bi1 O5 1_565 1_565 63.3(2)
O4 Bi1 O11 1_565 . 110.63(18)
O4 Bi1 O13 1_565 . 129.13(19)
O4 Bi1 O14 1_565 . 58.4(2)
O5 Bi1 O5 . 1_565 102.0(2)
O5 Bi1 O11 . . 120.6(2)
O5 Bi1 O13 . . 65.9(2)
O5 Bi1 O14 . . 67.4(2)
O5 Bi1 O11 1_565 . 120.6(2)
O5 Bi1 O13 1_565 . 65.9(2)
O5 Bi1 O14 1_565 . 67.4(2)
O11 Bi1 O13 . . 94.4(2)
O11 Bi1 O14 . . 163.7(2)
O13 Bi1 O14 . . 101.9(3)
O2 Bi2 O2 . 1_565 90.62(12)
O2 Bi2 O4 . . 60.63(17)
O2 Bi2 O4 . 1_565 121.0(2)
O2 Bi2 O4 . 2_655 60.63(17)
O2 Bi2 O4 . 2_665 121.0(2)
O2 Bi2 O6 . . 93.99(16)
O2 Bi2 O6 . 1_565 175.39(19)
O2 Bi2 O12 . . 57.36(13)
O2 Bi2 O12 . 2_665 57.36(13)
O2 Bi2 O14 . . 117.18(10)
O2 Bi2 O14 . 2_665 117.18(10)
O2 Bi2 O4 1_565 . 121.0(2)
O2 Bi2 O4 1_565 1_565 60.63(17)
O2 Bi2 O4 1_565 2_655 121.0(2)
O2 Bi2 O4 1_565 2_665 60.63(17)
O2 Bi2 O6 1_565 . 175.39(19)
O2 Bi2 O6 1_565 1_565 93.99(16)
O2 Bi2 O12 1_565 . 57.36(13)
O2 Bi2 O12 1_565 2_665 57.36(13)
O2 Bi2 O14 1_565 . 117.18(10)
O2 Bi2 O14 1_565 2_665 117.18(10)
O4 Bi2 O4 . 1_565 90.0(2)
O4 Bi2 O4 . 2_655 89.9(2)
O4 Bi2 O4 . 2_665 178.0(3)
O4 Bi2 O6 . . 61.7(2)
O4 Bi2 O6 . 1_565 116.6(2)
O4 Bi2 O12 . . 63.9(2)
O4 Bi2 O12 . 2_665 117.8(2)
O4 Bi2 O14 . . 56.71(19)
O4 Bi2 O14 . 2_665 121.7(2)
O4 Bi2 O4 1_565 2_655 178.0(3)
O4 Bi2 O4 1_565 2_665 89.9(2)
O4 Bi2 O6 1_565 . 116.6(2)
O4 Bi2 O6 1_565 1_565 61.7(2)
O4 Bi2 O12 1_565 . 63.9(2)
O4 Bi2 O12 1_565 2_665 117.8(2)
O4 Bi2 O14 1_565 . 56.71(19)
O4 Bi2 O14 1_565 2_665 121.7(2)
O4 Bi2 O4 2_655 2_665 90.0(2)
O4 Bi2 O6 2_655 . 61.7(2)
O4 Bi2 O6 2_655 1_565 116.6(2)
O4 Bi2 O12 2_655 . 117.8(2)
O4 Bi2 O12 2_655 2_665 63.9(2)
O4 Bi2 O14 2_655 . 121.7(2)
O4 Bi2 O14 2_655 2_665 56.71(19)
O4 Bi2 O6 2_665 . 116.6(2)
O4 Bi2 O6 2_665 1_565 61.7(2)
O4 Bi2 O12 2_665 . 117.8(2)
O4 Bi2 O12 2_665 2_665 63.9(2)
O4 Bi2 O14 2_665 . 121.7(2)
O4 Bi2 O14 2_665 2_665 56.71(19)
O6 Bi2 O6 . 1_565 81.4(2)
O6 Bi2 O12 . . 125.56(15)
O6 Bi2 O12 . 2_665 125.56(15)
O6 Bi2 O14 . . 60.50(15)
O6 Bi2 O14 . 2_665 60.50(15)
O6 Bi2 O12 1_565 . 125.56(15)
O6 Bi2 O12 1_565 2_665 125.56(15)
O6 Bi2 O14 1_565 . 60.50(15)
O6 Bi2 O14 1_565 2_665 60.50(15)
O12 Bi2 O12 . 2_665 79.8(3)
O12 Bi2 O14 . . 90.6(3)
O12 Bi2 O14 . 2_665 170.4(3)
O12 Bi2 O14 2_665 . 170.4(3)
O12 Bi2 O14 2_665 2_665 90.6(3)
O14 Bi2 O14 . 2_665 99.0(3)
O8 Bi3 O8 . 1_565 109.1(3)
O8 Bi3 O9 . . 72.5(2)
O8 Bi3 O9 . 1_565 166.0(3)
O8 Bi3 O9 . 11_555 92.2(2)
O8 Bi3 O9 1_565 . 166.0(3)
O8 Bi3 O9 1_565 1_565 72.5(2)
O8 Bi3 O9 1_565 11_555 92.2(2)
O9 Bi3 O9 . 1_565 102.6(2)
O9 Bi3 O9 . 11_555 73.8(2)
O9 Bi3 O9 1_565 11_555 73.8(2)
Ti1 Fe1 O1 . . 0
Ti1 Fe1 O1 . 2_555 0
Ti1 Fe1 O3 . 1_554 0
Ti1 Fe1 O3 . 3_556 0
Ti1 Fe1 O11 . 1_545 0
Ti1 Fe1 O11 . . 0
O1 Fe1 O1 . 2_555 180.0(5)
O1 Fe1 O3 . 1_554 90
O1 Fe1 O3 . 3_556 90
O1 Fe1 O11 . 1_545 90
O1 Fe1 O11 . . 90
O1 Fe1 O3 2_555 1_554 90
O1 Fe1 O3 2_555 3_556 90
O1 Fe1 O11 2_555 1_545 90
O1 Fe1 O11 2_555 . 90
O3 Fe1 O3 1_554 3_556 180.0(5)
O3 Fe1 O11 1_554 1_545 90
O3 Fe1 O11 1_554 . 90
O3 Fe1 O11 3_556 1_545 90
O3 Fe1 O11 3_556 . 90
O11 Fe1 O11 1_545 . 180.0(5)
Fe1 Ti1 O1 . . 0
Fe1 Ti1 O1 . 2_555 0
Fe1 Ti1 O3 . 1_554 0
Fe1 Ti1 O3 . 3_556 0
Fe1 Ti1 O11 . 1_545 0
Fe1 Ti1 O11 . . 0
O1 Ti1 O1 . 2_555 180.0(5)
O1 Ti1 O3 . 1_554 90
O1 Ti1 O3 . 3_556 90
O1 Ti1 O11 . 1_545 90
O1 Ti1 O11 . . 90
O1 Ti1 O3 2_555 1_554 90
O1 Ti1 O3 2_555 3_556 90
O1 Ti1 O11 2_555 1_545 90
O1 Ti1 O11 2_555 . 90
O3 Ti1 O3 1_554 3_556 180.0(5)
O3 Ti1 O11 1_554 1_545 90
O3 Ti1 O11 1_554 . 90
O3 Ti1 O11 3_556 1_545 90
O3 Ti1 O11 3_556 . 90
O11 Ti1 O11 1_545 . 180.0(5)
Ti2 Fe2 O1 . . 0
Ti2 Fe2 O2 . . 0
Ti2 Fe2 O4 . . 0
Ti2 Fe2 O4 . 4_555 0
Ti2 Fe2 O12 . 1_545 0
Ti2 Fe2 O12 . . 0
O1 Fe2 O2 . . 180.0(5)
O1 Fe2 O4 . . 93.1(5)
O1 Fe2 O4 . 4_555 93.1(5)
O1 Fe2 O12 . 1_545 102.8(5)
O1 Fe2 O12 . . 102.8(5)
O2 Fe2 O4 . . 86.9(5)
O2 Fe2 O4 . 4_555 86.9(5)
O2 Fe2 O12 . 1_545 77.2(5)
O2 Fe2 O12 . . 77.2(5)
O4 Fe2 O4 . 4_555 173.8(8)
O4 Fe2 O12 . 1_545 89.31(12)
O4 Fe2 O12 . . 89.31(12)
O4 Fe2 O12 4_555 1_545 89.31(12)
O4 Fe2 O12 4_555 . 89.31(12)
O12 Fe2 O12 1_545 . 154.4(8)
Fe2 Ti2 O1 . . 0
Fe2 Ti2 O2 . . 0
Fe2 Ti2 O4 . . 0
Fe2 Ti2 O4 . 4_555 0
Fe2 Ti2 O12 . 1_545 0
Fe2 Ti2 O12 . . 0
O1 Ti2 O2 . . 180.0(5)
O1 Ti2 O4 . . 93.1(5)
O1 Ti2 O4 . 4_555 93.1(5)
O1 Ti2 O12 . 1_545 102.8(5)
O1 Ti2 O12 . . 102.8(5)
O2 Ti2 O4 . . 86.9(5)
O2 Ti2 O4 . 4_555 86.9(5)
O2 Ti2 O12 . 1_545 77.2(5)
O2 Ti2 O12 . . 77.2(5)
O4 Ti2 O4 . 4_555 173.8(8)
O4 Ti2 O12 . 1_545 89.31(12)
O4 Ti2 O12 . . 89.31(12)
O4 Ti2 O12 4_555 1_545 89.31(12)
O4 Ti2 O12 4_555 . 89.31(12)
O12 Ti2 O12 1_545 . 154.4(8)
Ti3 Fe3 O3 . 3_556 0
Ti3 Fe3 O5 . . 0
Ti3 Fe3 O5 . 2_555 0
Ti3 Fe3 O7 . . 0
Ti3 Fe3 O13 . 1_545 0
Ti3 Fe3 O13 . . 0
O3 Fe3 O5 3_556 . 78.8(4)
O3 Fe3 O5 3_556 2_555 78.8(4)
O3 Fe3 O7 3_556 . 180.0(5)
O3 Fe3 O13 3_556 1_545 83.9(5)
O3 Fe3 O13 3_556 . 83.9(5)
O5 Fe3 O5 . 2_555 157.6(7)
O5 Fe3 O7 . . 101.2(4)
O5 Fe3 O13 . 1_545 88.83(12)
O5 Fe3 O13 . . 88.83(12)
O5 Fe3 O7 2_555 . 101.2(4)
O5 Fe3 O13 2_555 1_545 88.83(12)
O5 Fe3 O13 2_555 . 88.83(12)
O7 Fe3 O13 . 1_545 96.1(5)
O7 Fe3 O13 . . 96.1(5)
O13 Fe3 O13 1_545 . 167.9(8)
Fe3 Ti3 O3 . 3_556 0
Fe3 Ti3 O5 . . 0
Fe3 Ti3 O5 . 2_555 0
Fe3 Ti3 O7 . . 0
Fe3 Ti3 O13 . 1_545 0
Fe3 Ti3 O13 . . 0
O3 Ti3 O5 3_556 . 78.8(4)
O3 Ti3 O5 3_556 2_555 78.8(4)
O3 Ti3 O7 3_556 . 180.0(5)
O3 Ti3 O13 3_556 1_545 83.9(5)
O3 Ti3 O13 3_556 . 83.9(5)
O5 Ti3 O5 . 2_555 157.6(7)
O5 Ti3 O7 . . 101.2(4)
O5 Ti3 O13 . 1_545 88.83(12)
O5 Ti3 O13 . . 88.83(12)
O5 Ti3 O7 2_555 . 101.2(4)
O5 Ti3 O13 2_555 1_545 88.83(12)
O5 Ti3 O13 2_555 . 88.83(12)
O7 Ti3 O13 . 1_545 96.1(5)
O7 Ti3 O13 . . 96.1(5)
O13 Ti3 O13 1_545 . 167.9(8)
Ti4 Fe4 Fe5 . . 0
Ti4 Fe4 Ti5 . . 0
Ti4 Fe4 O4 . . 0
Ti4 Fe4 O5 . . 0
Ti4 Fe4 O6 . . 0
Ti4 Fe4 O8 . . 0
Ti4 Fe4 O14 . 1_545 0
Ti4 Fe4 O14 . . 0
Fe5 Fe4 Ti5 . . 0.0(5)
Fe5 Fe4 O4 . . 138.9(5)
Fe5 Fe4 O5 . . 130.1(4)
Fe5 Fe4 O6 . . 41.9(4)
Fe5 Fe4 O8 . . 41.6(3)
Fe5 Fe4 O14 . 1_545 97.2(3)
Fe5 Fe4 O14 . . 97.2(3)
Ti5 Fe4 O4 . . 138.9(5)
Ti5 Fe4 O5 . . 130.1(4)
Ti5 Fe4 O6 . . 41.9(4)
Ti5 Fe4 O8 . . 41.6(3)
Ti5 Fe4 O14 . 1_545 97.2(3)
Ti5 Fe4 O14 . . 97.2(3)
O4 Fe4 O5 . . 91.0(4)
O4 Fe4 O6 . . 96.9(6)
O4 Fe4 O8 . . 179.6(6)
O4 Fe4 O14 . 1_545 85.0(3)
O4 Fe4 O14 . . 85.0(3)
O5 Fe4 O6 . . 172.0(5)
O5 Fe4 O8 . . 88.5(4)
O5 Fe4 O14 . 1_545 84.8(3)
O5 Fe4 O14 . . 84.8(3)
O6 Fe4 O8 . . 83.5(5)
O6 Fe4 O14 . 1_545 95.8(3)
O6 Fe4 O14 . . 95.8(3)
O8 Fe4 O14 . 1_545 95.0(3)
O8 Fe4 O14 . . 95.0(3)
O14 Fe4 O14 1_545 . 165.4(5)
Fe4 Ti4 Fe5 . . 0
Fe4 Ti4 Ti5 . . 0
Fe4 Ti4 O4 . . 0
Fe4 Ti4 O5 . . 0
Fe4 Ti4 O6 . . 0
Fe4 Ti4 O8 . . 0
Fe4 Ti4 O14 . 1_545 0
Fe4 Ti4 O14 . . 0
Fe5 Ti4 Ti5 . . 0.0(5)
Fe5 Ti4 O4 . . 138.9(5)
Fe5 Ti4 O5 . . 130.1(4)
Fe5 Ti4 O6 . . 41.9(4)
Fe5 Ti4 O8 . . 41.6(3)
Fe5 Ti4 O14 . 1_545 97.2(3)
Fe5 Ti4 O14 . . 97.2(3)
Ti5 Ti4 O4 . . 138.9(5)
Ti5 Ti4 O5 . . 130.1(4)
Ti5 Ti4 O6 . . 41.9(4)
Ti5 Ti4 O8 . . 41.6(3)
Ti5 Ti4 O14 . 1_545 97.2(3)
Ti5 Ti4 O14 . . 97.2(3)
O4 Ti4 O5 . . 91.0(4)
O4 Ti4 O6 . . 96.9(6)
O4 Ti4 O8 . . 179.6(6)
O4 Ti4 O14 . 1_545 85.0(3)
O4 Ti4 O14 . . 85.0(3)
O5 Ti4 O6 . . 172.0(5)
O5 Ti4 O8 . . 88.5(4)
O5 Ti4 O14 . 1_545 84.8(3)
O5 Ti4 O14 . . 84.8(3)
O6 Ti4 O8 . . 83.5(5)
O6 Ti4 O14 . 1_545 95.8(3)
O6 Ti4 O14 . . 95.8(3)
O8 Ti4 O14 . 1_545 95.0(3)
O8 Ti4 O14 . . 95.0(3)
O14 Ti4 O14 1_545 . 165.4(5)
Fe4 Fe5 Fe4 . 2_655 81.1(3)
Fe4 Fe5 Ti4 . . 0.0(5)
Fe4 Fe5 Ti4 . 2_655 81.1(3)
Fe4 Fe5 Ti5 . . 0
Fe4 Fe5 O6 . . 40.55(17)
Fe4 Fe5 O8 . . 42.2(3)
Fe4 Fe5 O8 . 2_655 123.3(4)
Fe4 Fe5 O10 . . 139.45(17)
Fe4 Fe5 O15 . 1_545 102.8(3)
Fe4 Fe5 O15 . . 102.8(3)
Fe4 Fe5 Ti4 2_655 . 81.1(3)
Fe4 Fe5 Ti4 2_655 2_655 0.0(5)
Fe4 Fe5 Ti5 2_655 . 0
Fe4 Fe5 O6 2_655 . 40.55(17)
Fe4 Fe5 O8 2_655 . 123.3(4)
Fe4 Fe5 O8 2_655 2_655 42.2(3)
Fe4 Fe5 O10 2_655 . 139.45(17)
Fe4 Fe5 O15 2_655 1_545 102.8(3)
Fe4 Fe5 O15 2_655 . 102.8(3)
Ti4 Fe5 Ti4 . 2_655 81.1(3)
Ti4 Fe5 Ti5 . . 0
Ti4 Fe5 O6 . . 40.55(17)
Ti4 Fe5 O8 . . 42.2(3)
Ti4 Fe5 O8 . 2_655 123.3(4)
Ti4 Fe5 O10 . . 139.45(17)
Ti4 Fe5 O15 . 1_545 102.8(3)
Ti4 Fe5 O15 . . 102.8(3)
Ti4 Fe5 Ti5 2_655 . 0
Ti4 Fe5 O6 2_655 . 40.55(17)
Ti4 Fe5 O8 2_655 . 123.3(4)
Ti4 Fe5 O8 2_655 2_655 42.2(3)
Ti4 Fe5 O10 2_655 . 139.45(17)
Ti4 Fe5 O15 2_655 1_545 102.8(3)
Ti4 Fe5 O15 2_655 . 102.8(3)
Ti5 Fe5 O6 . . 0
Ti5 Fe5 O8 . . 0
Ti5 Fe5 O8 . 2_655 0
Ti5 Fe5 O10 . . 0
Ti5 Fe5 O15 . 1_545 0
Ti5 Fe5 O15 . . 0
O6 Fe5 O8 . . 82.7(3)
O6 Fe5 O8 . 2_655 82.7(3)
O6 Fe5 O10 . . 180.0(5)
O6 Fe5 O15 . 1_545 106.9(4)
O6 Fe5 O15 . . 106.9(4)
O8 Fe5 O8 . 2_655 165.5(6)
O8 Fe5 O10 . . 97.3(3)
O8 Fe5 O15 . 1_545 92.11(9)
O8 Fe5 O15 . . 92.11(9)
O8 Fe5 O10 2_655 . 97.3(3)
O8 Fe5 O15 2_655 1_545 92.11(9)
O8 Fe5 O15 2_655 . 92.11(9)
O10 Fe5 O15 . 1_545 73.1(4)
O10 Fe5 O15 . . 73.1(4)
O15 Fe5 O15 1_545 . 146.2(7)
Fe4 Ti5 Fe4 . 2_655 81.1(3)
Fe4 Ti5 Ti4 . . 0.0(5)
Fe4 Ti5 Ti4 . 2_655 81.1(3)
Fe4 Ti5 Fe5 . . 0
Fe4 Ti5 O6 . . 40.55(17)
Fe4 Ti5 O8 . . 42.2(3)
Fe4 Ti5 O8 . 2_655 123.3(4)
Fe4 Ti5 O10 . . 139.45(17)
Fe4 Ti5 O15 . 1_545 102.8(3)
Fe4 Ti5 O15 . . 102.8(3)
Fe4 Ti5 Ti4 2_655 . 81.1(3)
Fe4 Ti5 Ti4 2_655 2_655 0.0(5)
Fe4 Ti5 Fe5 2_655 . 0
Fe4 Ti5 O6 2_655 . 40.55(17)
Fe4 Ti5 O8 2_655 . 123.3(4)
Fe4 Ti5 O8 2_655 2_655 42.2(3)
Fe4 Ti5 O10 2_655 . 139.45(17)
Fe4 Ti5 O15 2_655 1_545 102.8(3)
Fe4 Ti5 O15 2_655 . 102.8(3)
Ti4 Ti5 Ti4 . 2_655 81.1(3)
Ti4 Ti5 Fe5 . . 0
Ti4 Ti5 O6 . . 40.55(17)
Ti4 Ti5 O8 . . 42.2(3)
Ti4 Ti5 O8 . 2_655 123.3(4)
Ti4 Ti5 O10 . . 139.45(17)
Ti4 Ti5 O15 . 1_545 102.8(3)
Ti4 Ti5 O15 . . 102.8(3)
Ti4 Ti5 Fe5 2_655 . 0
Ti4 Ti5 O6 2_655 . 40.55(17)
Ti4 Ti5 O8 2_655 . 123.3(4)
Ti4 Ti5 O8 2_655 2_655 42.2(3)
Ti4 Ti5 O10 2_655 . 139.45(17)
Ti4 Ti5 O15 2_655 1_545 102.8(3)
Ti4 Ti5 O15 2_655 . 102.8(3)
Fe5 Ti5 O6 . . 0
Fe5 Ti5 O8 . . 0
Fe5 Ti5 O8 . 2_655 0
Fe5 Ti5 O10 . . 0
Fe5 Ti5 O15 . 1_545 0
Fe5 Ti5 O15 . . 0
O6 Ti5 O8 . . 82.7(3)
O6 Ti5 O8 . 2_655 82.7(3)
O6 Ti5 O10 . . 180.0(5)
O6 Ti5 O15 . 1_545 106.9(4)
O6 Ti5 O15 . . 106.9(4)
O8 Ti5 O8 . 2_655 165.5(6)
O8 Ti5 O10 . . 97.3(3)
O8 Ti5 O15 . 1_545 92.11(9)
O8 Ti5 O15 . . 92.11(9)
O8 Ti5 O10 2_655 . 97.3(3)
O8 Ti5 O15 2_655 1_545 92.11(9)
O8 Ti5 O15 2_655 . 92.11(9)
O10 Ti5 O15 . 1_545 73.1(4)
O10 Ti5 O15 . . 73.1(4)
O15 Ti5 O15 1_545 . 146.2(7)
Ti6 Fe6 O7 . . 0
Ti6 Fe6 O9 . . 0
Ti6 Fe6 O9 . 2_555 0
Ti6 Fe6 O10 . 11_545 0
Ti6 Fe6 O10 . 11_555 0
Ti6 Fe6 O15 . 11_545 0
O7 Fe6 O9 . . 90.8(4)
O7 Fe6 O9 . 2_555 90.8(4)
O7 Fe6 O10 . 11_545 101.7(4)
O7 Fe6 O10 . 11_555 101.7(4)
O7 Fe6 O15 . 11_545 180.0(5)
O9 Fe6 O9 . 2_555 178.3(7)
O9 Fe6 O10 . 11_545 89.83(8)
O9 Fe6 O10 . 11_555 89.83(8)
O9 Fe6 O15 . 11_545 89.2(4)
O9 Fe6 O10 2_555 11_545 89.83(8)
O9 Fe6 O10 2_555 11_555 89.83(8)
O9 Fe6 O15 2_555 11_545 89.2(4)
O10 Fe6 O10 11_545 11_555 156.6(8)
O10 Fe6 O15 11_545 11_545 78.3(4)
O10 Fe6 O15 11_555 11_545 78.3(4)
Fe6 Ti6 O7 . . 0
Fe6 Ti6 O9 . . 0
Fe6 Ti6 O9 . 2_555 0
Fe6 Ti6 O10 . 11_545 0
Fe6 Ti6 O10 . 11_555 0
Fe6 Ti6 O15 . 11_545 0
O7 Ti6 O9 . . 90.8(4)
O7 Ti6 O9 . 2_555 90.8(4)
O7 Ti6 O10 . 11_545 101.7(4)
O7 Ti6 O10 . 11_555 101.7(4)
O7 Ti6 O15 . 11_545 180.0(5)
O9 Ti6 O9 . 2_555 178.3(7)
O9 Ti6 O10 . 11_545 89.83(8)
O9 Ti6 O10 . 11_555 89.83(8)
O9 Ti6 O15 . 11_545 89.2(4)
O9 Ti6 O10 2_555 11_545 89.83(8)
O9 Ti6 O10 2_555 11_555 89.83(8)
O9 Ti6 O15 2_555 11_545 89.2(4)
O10 Ti6 O10 11_545 11_555 156.6(8)
O10 Ti6 O15 11_545 11_545 78.3(4)
O10 Ti6 O15 11_555 11_545 78.3(4)
Fe1 O1 Ti1 . . 0.0(5)
Fe1 O1 Fe2 . . 180.0(5)
Fe1 O1 Ti2 . . 180.0(5)
Fe1 O1 O3 . 1_554 45.8(2)
Fe1 O1 O3 . 3_556 45.8(2)
Fe1 O1 O4 . . 135.0(3)
Fe1 O1 O4 . 4_555 135.0(3)
Fe1 O1 O11 . 1_545 43.2(2)
Fe1 O1 O11 . . 43.2(2)
Fe1 O1 O12 . 1_545 139.9(2)
Fe1 O1 O12 . . 139.9(2)
Ti1 O1 Fe2 . . 180.0(5)
Ti1 O1 Ti2 . . 180.0(5)
Ti1 O1 O3 . 1_554 45.8(2)
Ti1 O1 O3 . 3_556 45.8(2)
Ti1 O1 O4 . . 135.0(3)
Ti1 O1 O4 . 4_555 135.0(3)
Ti1 O1 O11 . 1_545 43.2(2)
Ti1 O1 O11 . . 43.2(2)
Ti1 O1 O12 . 1_545 139.9(2)
Ti1 O1 O12 . . 139.9(2)
Fe2 O1 Ti2 . . 0.0(5)
Fe2 O1 O3 . 1_554 134.2(2)
Fe2 O1 O3 . 3_556 134.2(2)
Fe2 O1 O4 . . 45.0(3)
Fe2 O1 O4 . 4_555 45.0(3)
Fe2 O1 O11 . 1_545 136.8(2)
Fe2 O1 O11 . . 136.8(2)
Fe2 O1 O12 . 1_545 40.1(2)
Fe2 O1 O12 . . 40.1(2)
Ti2 O1 O3 . 1_554 134.2(2)
Ti2 O1 O3 . 3_556 134.2(2)
Ti2 O1 O4 . . 45.0(3)
Ti2 O1 O4 . 4_555 45.0(3)
Ti2 O1 O11 . 1_545 136.8(2)
Ti2 O1 O11 . . 136.8(2)
Ti2 O1 O12 . 1_545 40.1(2)
Ti2 O1 O12 . . 40.1(2)
O3 O1 O3 1_554 3_556 91.5(4)
O3 O1 O4 1_554 . 179.2(5)
O3 O1 O4 1_554 4_555 89.2(2)
O3 O1 O11 1_554 1_545 59.4(2)
O3 O1 O11 1_554 . 59.4(2)
O3 O1 O12 1_554 1_545 122.24(13)
O3 O1 O12 1_554 . 122.24(13)
O3 O1 O4 3_556 . 89.2(2)
O3 O1 O4 3_556 4_555 179.2(5)
O3 O1 O11 3_556 1_545 59.4(2)
O3 O1 O11 3_556 . 59.4(2)
O3 O1 O12 3_556 1_545 122.24(13)
O3 O1 O12 3_556 . 122.24(13)
O4 O1 O4 . 4_555 90.0(5)
O4 O1 O11 . 1_545 121.02(11)
O4 O1 O11 . . 121.02(11)
O4 O1 O12 . 1_545 57.3(3)
O4 O1 O12 . . 57.3(3)
O4 O1 O11 4_555 1_545 121.02(11)
O4 O1 O11 4_555 . 121.02(11)
O4 O1 O12 4_555 1_545 57.3(3)
O4 O1 O12 4_555 . 57.3(3)
O11 O1 O11 1_545 . 86.5(4)
O11 O1 O12 1_545 1_545 96.64(14)
O11 O1 O12 1_545 . 176.9(4)
O11 O1 O12 . 1_545 176.9(4)
O11 O1 O12 . . 96.64(14)
O12 O1 O12 1_545 . 80.2(4)
Bi2 O2 Bi2 1_545 . 90.62(8)
Bi2 O2 Bi2 1_545 3_645 89.38(8)
Bi2 O2 Bi2 1_545 3_655 180.0(5)
Bi2 O2 Fe2 1_545 . 90
Bi2 O2 Fe2 1_545 2_655 90
Bi2 O2 Ti2 1_545 . 90
Bi2 O2 Ti2 1_545 2_655 90
Bi2 O2 O4 1_545 . 59.94(11)
Bi2 O2 O4 1_545 2_655 59.94(11)
Bi2 O2 O4 1_545 3_655 120.06(11)
Bi2 O2 O4 1_545 4_555 120.06(11)
Bi2 O2 O12 1_545 1_545 56.79(11)
Bi2 O2 O12 1_545 . 123.21(11)
Bi2 O2 O12 1_545 2_655 56.79(11)
Bi2 O2 O12 1_545 2_665 123.21(11)
Bi2 O2 Bi2 . 3_645 180.0(5)
Bi2 O2 Bi2 . 3_655 89.38(8)
Bi2 O2 Fe2 . . 90
Bi2 O2 Fe2 . 2_655 90
Bi2 O2 Ti2 . . 90
Bi2 O2 Ti2 . 2_655 90
Bi2 O2 O4 . . 59.94(11)
Bi2 O2 O4 . 2_655 59.94(11)
Bi2 O2 O4 . 3_655 120.06(11)
Bi2 O2 O4 . 4_555 120.06(11)
Bi2 O2 O12 . 1_545 123.21(11)
Bi2 O2 O12 . . 56.79(11)
Bi2 O2 O12 . 2_655 123.21(11)
Bi2 O2 O12 . 2_665 56.79(11)
Bi2 O2 Bi2 3_645 3_655 90.62(8)
Bi2 O2 Fe2 3_645 . 90
Bi2 O2 Fe2 3_645 2_655 90
Bi2 O2 Ti2 3_645 . 90
Bi2 O2 Ti2 3_645 2_655 90
Bi2 O2 O4 3_645 . 120.06(11)
Bi2 O2 O4 3_645 2_655 120.06(11)
Bi2 O2 O4 3_645 3_655 59.94(11)
Bi2 O2 O4 3_645 4_555 59.94(11)
Bi2 O2 O12 3_645 1_545 56.79(11)
Bi2 O2 O12 3_645 . 123.21(11)
Bi2 O2 O12 3_645 2_655 56.79(11)
Bi2 O2 O12 3_645 2_665 123.21(11)
Bi2 O2 Fe2 3_655 . 90
Bi2 O2 Fe2 3_655 2_655 90
Bi2 O2 Ti2 3_655 . 90
Bi2 O2 Ti2 3_655 2_655 90
Bi2 O2 O4 3_655 . 120.06(11)
Bi2 O2 O4 3_655 2_655 120.06(11)
Bi2 O2 O4 3_655 3_655 59.94(11)
Bi2 O2 O4 3_655 4_555 59.94(11)
Bi2 O2 O12 3_655 1_545 123.21(11)
Bi2 O2 O12 3_655 . 56.79(11)
Bi2 O2 O12 3_655 2_655 123.21(11)
Bi2 O2 O12 3_655 2_665 56.79(11)
Fe2 O2 Fe2 . 2_655 180.0(5)
Fe2 O2 Ti2 . . 0.0(5)
Fe2 O2 Ti2 . 2_655 180.0(5)
Fe2 O2 O4 . . 45.42(19)
Fe2 O2 O4 . 2_655 134.58(19)
Fe2 O2 O4 . 3_655 134.58(19)
Fe2 O2 O4 . 4_555 45.42(19)
Fe2 O2 O12 . 1_545 50.4(2)
Fe2 O2 O12 . . 50.4(2)
Fe2 O2 O12 . 2_655 129.6(2)
Fe2 O2 O12 . 2_665 129.6(2)
Fe2 O2 Ti2 2_655 . 180.0(5)
Fe2 O2 Ti2 2_655 2_655 0.0(5)
Fe2 O2 O4 2_655 . 134.58(19)
Fe2 O2 O4 2_655 2_655 45.42(19)
Fe2 O2 O4 2_655 3_655 45.42(19)
Fe2 O2 O4 2_655 4_555 134.58(19)
Fe2 O2 O12 2_655 1_545 129.6(2)
Fe2 O2 O12 2_655 . 129.6(2)
Fe2 O2 O12 2_655 2_655 50.4(2)
Fe2 O2 O12 2_655 2_665 50.4(2)
Ti2 O2 Ti2 . 2_655 180.0(5)
Ti2 O2 O4 . . 45.42(19)
Ti2 O2 O4 . 2_655 134.58(19)
Ti2 O2 O4 . 3_655 134.58(19)
Ti2 O2 O4 . 4_555 45.42(19)
Ti2 O2 O12 . 1_545 50.4(2)
Ti2 O2 O12 . . 50.4(2)
Ti2 O2 O12 . 2_655 129.6(2)
Ti2 O2 O12 . 2_665 129.6(2)
Ti2 O2 O4 2_655 . 134.58(19)
Ti2 O2 O4 2_655 2_655 45.42(19)
Ti2 O2 O4 2_655 3_655 45.42(19)
Ti2 O2 O4 2_655 4_555 134.58(19)
Ti2 O2 O12 2_655 1_545 129.6(2)
Ti2 O2 O12 2_655 . 129.6(2)
Ti2 O2 O12 2_655 2_655 50.4(2)
Ti2 O2 O12 2_655 2_665 50.4(2)
O4 O2 O4 . 2_655 89.2(3)
O4 O2 O4 . 3_655 180.0(5)
O4 O2 O4 . 4_555 90.8(3)
O4 O2 O12 . 1_545 63.42(15)
O4 O2 O12 . . 63.42(15)
O4 O2 O12 . 2_655 116.58(15)
O4 O2 O12 . 2_665 116.58(15)
O4 O2 O4 2_655 3_655 90.8(3)
O4 O2 O4 2_655 4_555 180.0(5)
O4 O2 O12 2_655 1_545 116.58(15)
O4 O2 O12 2_655 . 116.58(15)
O4 O2 O12 2_655 2_655 63.42(15)
O4 O2 O12 2_655 2_665 63.42(15)
O4 O2 O4 3_655 4_555 89.2(3)
O4 O2 O12 3_655 1_545 116.58(15)
O4 O2 O12 3_655 . 116.58(15)
O4 O2 O12 3_655 2_655 63.42(15)
O4 O2 O12 3_655 2_665 63.42(15)
O4 O2 O12 4_555 1_545 63.42(15)
O4 O2 O12 4_555 . 63.42(15)
O4 O2 O12 4_555 2_655 116.58(15)
O4 O2 O12 4_555 2_665 116.58(15)
O12 O2 O12 1_545 . 100.8(3)
O12 O2 O12 1_545 2_655 79.2(3)
O12 O2 O12 1_545 2_665 180.0(5)
O12 O2 O12 . 2_655 180.0(5)
O12 O2 O12 . 2_665 79.2(3)
O12 O2 O12 2_655 2_665 100.8(3)
Bi1 O3 Bi1 3_546 3_556 91.34(7)
Bi1 O3 Bi1 3_546 4_556 87.73(7)
Bi1 O3 Bi1 3_546 4_566 169.7(5)
Bi1 O3 Fe1 3_546 1_556 95.2(2)
Bi1 O3 Ti1 3_546 1_556 95.2(2)
Bi1 O3 Fe3 3_546 3_556 84.8(2)
Bi1 O3 Ti3 3_546 3_556 84.8(2)
Bi1 O3 O1 3_546 1_556 123.2(3)
Bi1 O3 O1 3_546 2_556 65.22(17)
Bi1 O3 O5 3_546 3_556 55.38(14)
Bi1 O3 O5 3_546 4_556 116.5(3)
Bi1 O3 O11 3_546 1_546 65.37(11)
Bi1 O3 O11 3_546 1_556 123.3(3)
Bi1 O3 O13 3_546 3_546 55.70(15)
Bi1 O3 O13 3_546 3_556 115.8(3)
Bi1 O3 Bi1 3_556 4_556 169.7(5)
Bi1 O3 Bi1 3_556 4_566 87.73(7)
Bi1 O3 Fe1 3_556 1_556 95.2(2)
Bi1 O3 Ti1 3_556 1_556 95.2(2)
Bi1 O3 Fe3 3_556 3_556 84.8(2)
Bi1 O3 Ti3 3_556 3_556 84.8(2)
Bi1 O3 O1 3_556 1_556 123.2(3)
Bi1 O3 O1 3_556 2_556 65.22(17)
Bi1 O3 O5 3_556 3_556 55.38(14)
Bi1 O3 O5 3_556 4_556 116.5(3)
Bi1 O3 O11 3_556 1_546 123.3(3)
Bi1 O3 O11 3_556 1_556 65.37(11)
Bi1 O3 O13 3_556 3_546 115.8(3)
Bi1 O3 O13 3_556 3_556 55.70(15)
Bi1 O3 Bi1 4_556 4_566 91.34(7)
Bi1 O3 Fe1 4_556 1_556 95.2(2)
Bi1 O3 Ti1 4_556 1_556 95.2(2)
Bi1 O3 Fe3 4_556 3_556 84.8(2)
Bi1 O3 Ti3 4_556 3_556 84.8(2)
Bi1 O3 O1 4_556 1_556 65.22(17)
Bi1 O3 O1 4_556 2_556 123.2(3)
Bi1 O3 O5 4_556 3_556 116.5(3)
Bi1 O3 O5 4_556 4_556 55.38(14)
Bi1 O3 O11 4_556 1_546 65.37(11)
Bi1 O3 O11 4_556 1_556 123.3(3)
Bi1 O3 O13 4_556 3_546 55.70(15)
Bi1 O3 O13 4_556 3_556 115.8(3)
Bi1 O3 Fe1 4_566 1_556 95.2(2)
Bi1 O3 Ti1 4_566 1_556 95.2(2)
Bi1 O3 Fe3 4_566 3_556 84.8(2)
Bi1 O3 Ti3 4_566 3_556 84.8(2)
Bi1 O3 O1 4_566 1_556 65.22(17)
Bi1 O3 O1 4_566 2_556 123.2(3)
Bi1 O3 O5 4_566 3_556 116.5(3)
Bi1 O3 O5 4_566 4_556 55.38(14)
Bi1 O3 O11 4_566 1_546 123.3(3)
Bi1 O3 O11 4_566 1_556 65.37(11)
Bi1 O3 O13 4_566 3_546 115.8(3)
Bi1 O3 O13 4_566 3_556 55.70(15)
Fe1 O3 Ti1 1_556 1_556 0.0(5)
Fe1 O3 Fe3 1_556 3_556 180.0(5)
Fe1 O3 Ti3 1_556 3_556 180.0(5)
Fe1 O3 O1 1_556 1_556 44.2(2)
Fe1 O3 O1 1_556 2_556 44.2(2)
Fe1 O3 O5 1_556 3_556 133.0(3)
Fe1 O3 O5 1_556 4_556 133.0(3)
Fe1 O3 O11 1_556 1_546 42.47(15)
Fe1 O3 O11 1_556 1_556 42.47(15)
Fe1 O3 O13 1_556 3_546 135.7(2)
Fe1 O3 O13 1_556 3_556 135.7(2)
Ti1 O3 Fe3 1_556 3_556 180.0(5)
Ti1 O3 Ti3 1_556 3_556 180.0(5)
Ti1 O3 O1 1_556 1_556 44.2(2)
Ti1 O3 O1 1_556 2_556 44.2(2)
Ti1 O3 O5 1_556 3_556 133.0(3)
Ti1 O3 O5 1_556 4_556 133.0(3)
Ti1 O3 O11 1_556 1_546 42.47(15)
Ti1 O3 O11 1_556 1_556 42.47(15)
Ti1 O3 O13 1_556 3_546 135.7(2)
Ti1 O3 O13 1_556 3_556 135.7(2)
Fe3 O3 Ti3 3_556 3_556 0.0(5)
Fe3 O3 O1 3_556 1_556 135.8(2)
Fe3 O3 O1 3_556 2_556 135.8(2)
Fe3 O3 O5 3_556 3_556 47.0(3)
Fe3 O3 O5 3_556 4_556 47.0(3)
Fe3 O3 O11 3_556 1_546 137.53(15)
Fe3 O3 O11 3_556 1_556 137.53(15)
Fe3 O3 O13 3_556 3_546 44.3(2)
Fe3 O3 O13 3_556 3_556 44.3(2)
Ti3 O3 O1 3_556 1_556 135.8(2)
Ti3 O3 O1 3_556 2_556 135.8(2)
Ti3 O3 O5 3_556 3_556 47.0(3)
Ti3 O3 O5 3_556 4_556 47.0(3)
Ti3 O3 O11 3_556 1_546 137.53(15)
Ti3 O3 O11 3_556 1_556 137.53(15)
Ti3 O3 O13 3_556 3_546 44.3(2)
Ti3 O3 O13 3_556 3_556 44.3(2)
O1 O3 O1 1_556 2_556 88.5(4)
O1 O3 O5 1_556 3_556 177.2(4)
O1 O3 O5 1_556 4_556 88.8(3)
O1 O3 O11 1_556 1_546 58.1(2)
O1 O3 O11 1_556 1_556 58.1(2)
O1 O3 O13 1_556 3_546 120.87(16)
O1 O3 O13 1_556 3_556 120.87(16)
O1 O3 O5 2_556 3_556 88.8(3)
O1 O3 O5 2_556 4_556 177.2(4)
O1 O3 O11 2_556 1_546 58.1(2)
O1 O3 O11 2_556 1_556 58.1(2)
O1 O3 O13 2_556 3_546 120.87(16)
O1 O3 O13 2_556 3_556 120.87(16)
O5 O3 O5 3_556 4_556 94.0(4)
O5 O3 O11 3_556 1_546 120.20(12)
O5 O3 O11 3_556 1_556 120.20(12)
O5 O3 O13 3_556 3_546 60.8(2)
O5 O3 O13 3_556 3_556 60.8(2)
O5 O3 O11 4_556 1_546 120.20(12)
O5 O3 O11 4_556 1_556 120.20(12)
O5 O3 O13 4_556 3_546 60.8(2)
O5 O3 O13 4_556 3_556 60.8(2)
O11 O3 O11 1_546 1_556 84.9(3)
O11 O3 O13 1_546 3_546 93.28(18)
O11 O3 O13 1_546 3_556 178.2(4)
O11 O3 O13 1_556 3_546 178.2(4)
O11 O3 O13 1_556 3_556 93.28(18)
O13 O3 O13 3_546 3_556 88.5(4)
Bi1 O4 Bi1 1_545 . 83.1(3)
Bi1 O4 Bi2 1_545 1_545 93.06(4)
Bi1 O4 Bi2 1_545 . 172.6(3)
Bi1 O4 Fe2 1_545 . 95.4(4)
Bi1 O4 Ti2 1_545 . 95.4(4)
Bi1 O4 Fe4 1_545 . 81.8(3)
Bi1 O4 Ti4 1_545 . 81.8(3)
Bi1 O4 O1 1_545 . 64.8(2)
Bi1 O4 O2 1_545 . 127.8(2)
Bi1 O4 O5 1_545 . 51.05(18)
Bi1 O4 O6 1_545 . 112.6(3)
Bi1 O4 O12 1_545 1_545 73.8(2)
Bi1 O4 O12 1_545 . 130.3(4)
Bi1 O4 O14 1_545 1_545 50.7(2)
Bi1 O4 O14 1_545 . 110.0(4)
Bi1 O4 Bi2 . 1_545 172.6(3)
Bi1 O4 Bi2 . . 93.06(4)
Bi1 O4 Fe2 . . 95.4(4)
Bi1 O4 Ti2 . . 95.4(4)
Bi1 O4 Fe4 . . 81.8(3)
Bi1 O4 Ti4 . . 81.8(3)
Bi1 O4 O1 . . 64.8(2)
Bi1 O4 O2 . . 127.8(2)
Bi1 O4 O5 . . 51.05(18)
Bi1 O4 O6 . . 112.6(3)
Bi1 O4 O12 . 1_545 130.3(4)
Bi1 O4 O12 . . 73.8(2)
Bi1 O4 O14 . 1_545 110.0(4)
Bi1 O4 O14 . . 50.7(2)
Bi2 O4 Bi2 1_545 . 90.0(3)
Bi2 O4 Fe2 1_545 . 91.2(4)
Bi2 O4 Ti2 1_545 . 91.2(4)
Bi2 O4 Fe4 1_545 . 91.4(3)
Bi2 O4 Ti4 1_545 . 91.4(3)
Bi2 O4 O1 1_545 . 119.2(3)
Bi2 O4 O2 1_545 . 59.43(19)
Bi2 O4 O5 1_545 . 121.8(2)
Bi2 O4 O6 1_545 . 63.1(2)
Bi2 O4 O12 1_545 1_545 53.8(2)
Bi2 O4 O12 1_545 . 113.3(4)
Bi2 O4 O14 1_545 1_545 62.9(2)
Bi2 O4 O14 1_545 . 125.8(4)
Bi2 O4 Fe2 . . 91.2(4)
Bi2 O4 Ti2 . . 91.2(4)
Bi2 O4 Fe4 . . 91.4(3)
Bi2 O4 Ti4 . . 91.4(3)
Bi2 O4 O1 . . 119.2(3)
Bi2 O4 O2 . . 59.43(19)
Bi2 O4 O5 . . 121.8(2)
Bi2 O4 O6 . . 63.1(2)
Bi2 O4 O12 . 1_545 113.3(4)
Bi2 O4 O12 . . 53.8(2)
Bi2 O4 O14 . 1_545 125.8(4)
Bi2 O4 O14 . . 62.9(2)
Fe2 O4 Ti2 . . 0.0(5)
Fe2 O4 Fe4 . . 176.3(7)
Fe2 O4 Ti4 . . 176.3(7)
Fe2 O4 O1 . . 41.9(4)
Fe2 O4 O2 . . 47.7(4)
Fe2 O4 O5 . . 130.1(6)
Fe2 O4 O6 . . 141.8(6)
Fe2 O4 O12 . 1_545 45.63(16)
Fe2 O4 O12 . . 45.63(16)
Fe2 O4 O14 . 1_545 131.9(2)
Fe2 O4 O14 . . 131.9(2)
Ti2 O4 Fe4 . . 176.3(7)
Ti2 O4 Ti4 . . 176.3(7)
Ti2 O4 O1 . . 41.9(4)
Ti2 O4 O2 . . 47.7(4)
Ti2 O4 O5 . . 130.1(6)
Ti2 O4 O6 . . 141.8(6)
Ti2 O4 O12 . 1_545 45.63(16)
Ti2 O4 O12 . . 45.63(16)
Ti2 O4 O14 . 1_545 131.9(2)
Ti2 O4 O14 . . 131.9(2)
Fe4 O4 Ti4 . . 0.0(5)
Fe4 O4 O1 . . 134.4(5)
Fe4 O4 O2 . . 136.0(5)
Fe4 O4 O5 . . 46.2(3)
Fe4 O4 O6 . . 41.9(3)
Fe4 O4 O12 . 1_545 135.08(15)
Fe4 O4 O12 . . 135.08(15)
Fe4 O4 O14 . 1_545 47.62(18)
Fe4 O4 O14 . . 47.62(18)
Ti4 O4 O1 . . 134.4(5)
Ti4 O4 O2 . . 136.0(5)
Ti4 O4 O5 . . 46.2(3)
Ti4 O4 O6 . . 41.9(3)
Ti4 O4 O12 . 1_545 135.08(15)
Ti4 O4 O12 . . 135.08(15)
Ti4 O4 O14 . 1_545 47.62(18)
Ti4 O4 O14 . . 47.62(18)
O1 O4 O2 . . 89.6(3)
O1 O4 O5 . . 88.3(4)
O1 O4 O6 . . 176.3(5)
O1 O4 O12 . 1_545 65.5(3)
O1 O4 O12 . . 65.5(3)
O1 O4 O14 . 1_545 115.0(3)
O1 O4 O14 . . 115.0(3)
O2 O4 O5 . . 177.8(4)
O2 O4 O6 . . 94.1(3)
O2 O4 O12 . 1_545 54.0(2)
O2 O4 O12 . . 54.0(2)
O2 O4 O14 . 1_545 122.1(3)
O2 O4 O14 . . 122.1(3)
O5 O4 O6 . . 88.0(3)
O5 O4 O12 . 1_545 124.9(3)
O5 O4 O12 . . 124.9(3)
O5 O4 O14 . 1_545 58.9(3)
O5 O4 O14 . . 58.9(3)
O6 O4 O12 . 1_545 116.9(3)
O6 O4 O12 . . 116.9(3)
O6 O4 O14 . 1_545 62.8(3)
O6 O4 O14 . . 62.8(3)
O12 O4 O12 1_545 . 88.4(2)
O12 O4 O14 1_545 1_545 88.41(12)
O12 O4 O14 1_545 . 176.1(4)
O12 O4 O14 . 1_545 176.1(4)
O12 O4 O14 . . 88.41(12)
O14 O4 O14 1_545 . 94.7(3)
Bi1 O5 Bi1 1_545 . 102.0(3)
Bi1 O5 Fe3 1_545 . 95.5(3)
Bi1 O5 Ti3 1_545 . 95.5(3)
Bi1 O5 Fe4 1_545 . 91.2(3)
Bi1 O5 Ti4 1_545 . 91.2(3)
Bi1 O5 O3 1_545 3_556 63.4(2)
Bi1 O5 O4 1_545 . 65.7(2)
Bi1 O5 O7 1_545 . 117.1(3)
Bi1 O5 O8 1_545 . 117.5(3)
Bi1 O5 O13 1_545 1_545 58.3(2)
Bi1 O5 O13 1_545 . 124.8(4)
Bi1 O5 O14 1_545 1_545 54.49(19)
Bi1 O5 O14 1_545 . 122.0(4)
Bi1 O5 Fe3 . . 95.5(3)
Bi1 O5 Ti3 . . 95.5(3)
Bi1 O5 Fe4 . . 91.2(3)
Bi1 O5 Ti4 . . 91.2(3)
Bi1 O5 O3 . 3_556 63.4(2)
Bi1 O5 O4 . . 65.7(2)
Bi1 O5 O7 . . 117.1(3)
Bi1 O5 O8 . . 117.5(3)
Bi1 O5 O13 . 1_545 124.8(4)
Bi1 O5 O13 . . 58.3(2)
Bi1 O5 O14 . 1_545 122.0(4)
Bi1 O5 O14 . . 54.49(19)
Fe3 O5 Ti3 . . 0.0(5)
Fe3 O5 Fe4 . . 169.3(6)
Fe3 O5 Ti4 . . 169.3(6)
Fe3 O5 O3 . 3_556 54.2(4)
Fe3 O5 O4 . . 147.9(5)
Fe3 O5 O7 . . 37.6(4)
Fe3 O5 O8 . . 124.0(5)
Fe3 O5 O13 . 1_545 45.12(16)
Fe3 O5 O13 . . 45.12(16)
Fe3 O5 O14 . 1_545 134.1(2)
Fe3 O5 O14 . . 134.1(2)
Ti3 O5 Fe4 . . 169.3(6)
Ti3 O5 Ti4 . . 169.3(6)
Ti3 O5 O3 . 3_556 54.2(4)
Ti3 O5 O4 . . 147.9(5)
Ti3 O5 O7 . . 37.6(4)
Ti3 O5 O8 . . 124.0(5)
Ti3 O5 O13 . 1_545 45.12(16)
Ti3 O5 O13 . . 45.12(16)
Ti3 O5 O14 . 1_545 134.1(2)
Ti3 O5 O14 . . 134.1(2)
Fe4 O5 Ti4 . . 0.0(5)
Fe4 O5 O3 . 3_556 136.6(4)
Fe4 O5 O4 . . 42.8(3)
Fe4 O5 O7 . . 131.7(4)
Fe4 O5 O8 . . 45.2(3)
Fe4 O5 O13 . 1_545 134.99(15)
Fe4 O5 O13 . . 134.99(15)
Fe4 O5 O14 . 1_545 45.8(2)
Fe4 O5 O14 . . 45.8(2)
Ti4 O5 O3 . 3_556 136.6(4)
Ti4 O5 O4 . . 42.8(3)
Ti4 O5 O7 . . 131.7(4)
Ti4 O5 O8 . . 45.2(3)
Ti4 O5 O13 . 1_545 134.99(15)
Ti4 O5 O13 . . 134.99(15)
Ti4 O5 O14 . 1_545 45.8(2)
Ti4 O5 O14 . . 45.8(2)
O3 O5 O4 3_556 . 93.7(3)
O3 O5 O7 3_556 . 91.7(4)
O3 O5 O8 3_556 . 178.2(4)
O3 O5 O13 3_556 1_545 61.8(3)
O3 O5 O13 3_556 . 61.8(3)
O3 O5 O14 3_556 1_545 117.5(3)
O3 O5 O14 3_556 . 117.5(3)
O4 O5 O7 . . 174.5(4)
O4 O5 O8 . . 88.1(4)
O4 O5 O13 . 1_545 124.0(3)
O4 O5 O13 . . 124.0(3)
O4 O5 O14 . 1_545 56.3(2)
O4 O5 O14 . . 56.3(2)
O7 O5 O8 . . 86.4(3)
O7 O5 O13 . 1_545 59.0(3)
O7 O5 O13 . . 59.0(3)
O7 O5 O14 . 1_545 120.7(3)
O7 O5 O14 . . 120.7(3)
O8 O5 O13 . 1_545 117.1(3)
O8 O5 O13 . . 117.1(3)
O8 O5 O14 . 1_545 63.6(3)
O8 O5 O14 . . 63.6(3)
O13 O5 O13 1_545 . 89.6(3)
O13 O5 O14 1_545 1_545 89.58(14)
O13 O5 O14 1_545 . 179.1(3)
O13 O5 O14 . 1_545 179.1(3)
O13 O5 O14 . . 89.58(14)
O14 O5 O14 1_545 . 91.2(4)
Bi2 O6 Bi2 1_545 . 81.4(3)
Bi2 O6 Fe4 1_545 . 84.3(3)
Bi2 O6 Fe4 1_545 2_655 84.3(3)
Bi2 O6 Ti4 1_545 . 84.3(3)
Bi2 O6 Ti4 1_545 2_655 84.3(3)
Bi2 O6 Fe5 1_545 . 139.30(17)
Bi2 O6 Ti5 1_545 . 139.30(17)
Bi2 O6 O4 1_545 . 55.3(2)
Bi2 O6 O4 1_545 2_655 55.3(2)
Bi2 O6 O8 1_545 . 120.28(13)
Bi2 O6 O8 1_545 2_655 120.28(13)
Bi2 O6 O14 1_545 1_545 56.94(19)
Bi2 O6 O14 1_545 . 108.8(3)
Bi2 O6 O14 1_545 2_655 56.94(19)
Bi2 O6 O14 1_545 2_665 108.8(3)
Bi2 O6 Fe4 . . 84.3(3)
Bi2 O6 Fe4 . 2_655 84.3(3)
Bi2 O6 Ti4 . . 84.3(3)
Bi2 O6 Ti4 . 2_655 84.3(3)
Bi2 O6 Fe5 . . 139.30(17)
Bi2 O6 Ti5 . . 139.30(17)
Bi2 O6 O4 . . 55.3(2)
Bi2 O6 O4 . 2_655 55.3(2)
Bi2 O6 O8 . . 120.28(13)
Bi2 O6 O8 . 2_655 120.28(13)
Bi2 O6 O14 . 1_545 108.8(3)
Bi2 O6 O14 . . 56.94(19)
Bi2 O6 O14 . 2_655 108.8(3)
Bi2 O6 O14 . 2_665 56.94(19)
Fe4 O6 Fe4 . 2_655 165.0(8)
Fe4 O6 Ti4 . . 0.0(5)
Fe4 O6 Ti4 . 2_655 165.0(8)
Fe4 O6 Fe5 . . 97.5(4)
Fe4 O6 Ti5 . . 97.5(4)
Fe4 O6 O4 . . 41.2(3)
Fe4 O6 O4 . 2_655 123.8(6)
Fe4 O6 O8 . . 49.2(3)
Fe4 O6 O8 . 2_655 145.8(6)
Fe4 O6 O14 . 1_545 41.83(13)
Fe4 O6 O14 . . 41.83(13)
Fe4 O6 O14 . 2_655 135.0(3)
Fe4 O6 O14 . 2_665 135.0(3)
Fe4 O6 Ti4 2_655 . 165.0(8)
Fe4 O6 Ti4 2_655 2_655 0.0(5)
Fe4 O6 Fe5 2_655 . 97.5(4)
Fe4 O6 Ti5 2_655 . 97.5(4)
Fe4 O6 O4 2_655 . 123.8(6)
Fe4 O6 O4 2_655 2_655 41.2(3)
Fe4 O6 O8 2_655 . 145.8(6)
Fe4 O6 O8 2_655 2_655 49.2(3)
Fe4 O6 O14 2_655 1_545 135.0(3)
Fe4 O6 O14 2_655 . 135.0(3)
Fe4 O6 O14 2_655 2_655 41.83(13)
Fe4 O6 O14 2_655 2_665 41.83(13)
Ti4 O6 Ti4 . 2_655 165.0(8)
Ti4 O6 Fe5 . . 97.5(4)
Ti4 O6 Ti5 . . 97.5(4)
Ti4 O6 O4 . . 41.2(3)
Ti4 O6 O4 . 2_655 123.8(6)
Ti4 O6 O8 . . 49.2(3)
Ti4 O6 O8 . 2_655 145.8(6)
Ti4 O6 O14 . 1_545 41.83(13)
Ti4 O6 O14 . . 41.83(13)
Ti4 O6 O14 . 2_655 135.0(3)
Ti4 O6 O14 . 2_665 135.0(3)
Ti4 O6 Fe5 2_655 . 97.5(4)
Ti4 O6 Ti5 2_655 . 97.5(4)
Ti4 O6 O4 2_655 . 123.8(6)
Ti4 O6 O4 2_655 2_655 41.2(3)
Ti4 O6 O8 2_655 . 145.8(6)
Ti4 O6 O8 2_655 2_655 49.2(3)
Ti4 O6 O14 2_655 1_545 135.0(3)
Ti4 O6 O14 2_655 . 135.0(3)
Ti4 O6 O14 2_655 2_655 41.83(13)
Ti4 O6 O14 2_655 2_665 41.83(13)
Fe5 O6 Ti5 . . 0.0(5)
Fe5 O6 O4 . . 138.7(2)
Fe5 O6 O4 . 2_655 138.7(2)
Fe5 O6 O8 . . 48.3(3)
Fe5 O6 O8 . 2_655 48.3(3)
Fe5 O6 O14 . 1_545 98.5(3)
Fe5 O6 O14 . . 98.5(3)
Fe5 O6 O14 . 2_655 98.5(3)
Fe5 O6 O14 . 2_665 98.5(3)
Ti5 O6 O4 . . 138.7(2)
Ti5 O6 O4 . 2_655 138.7(2)
Ti5 O6 O8 . . 48.3(3)
Ti5 O6 O8 . 2_655 48.3(3)
Ti5 O6 O14 . 1_545 98.5(3)
Ti5 O6 O14 . . 98.5(3)
Ti5 O6 O14 . 2_655 98.5(3)
Ti5 O6 O14 . 2_665 98.5(3)
O4 O6 O4 . 2_655 82.6(4)
O4 O6 O8 . . 90.4(3)
O4 O6 O8 . 2_655 173.0(5)
O4 O6 O14 . 1_545 53.6(2)
O4 O6 O14 . . 53.6(2)
O4 O6 O14 . 2_655 111.9(4)
O4 O6 O14 . 2_665 111.9(4)
O4 O6 O8 2_655 . 173.0(5)
O4 O6 O8 2_655 2_655 90.4(3)
O4 O6 O14 2_655 1_545 111.9(4)
O4 O6 O14 2_655 . 111.9(4)
O4 O6 O14 2_655 2_655 53.6(2)
O4 O6 O14 2_655 2_665 53.6(2)
O8 O6 O8 . 2_655 96.6(5)
O8 O6 O14 . 1_545 63.3(2)
O8 O6 O14 . . 63.3(2)
O8 O6 O14 . 2_655 130.2(3)
O8 O6 O14 . 2_665 130.2(3)
O8 O6 O14 2_655 1_545 130.2(3)
O8 O6 O14 2_655 . 130.2(3)
O8 O6 O14 2_655 2_655 63.3(2)
O8 O6 O14 2_655 2_665 63.3(2)
O14 O6 O14 1_545 . 83.36(18)
O14 O6 O14 1_545 2_655 94.1(2)
O14 O6 O14 1_545 2_665 163.0(5)
O14 O6 O14 . 2_655 163.0(5)
O14 O6 O14 . 2_665 94.1(2)
O14 O6 O14 2_655 2_665 83.36(18)
Fe3 O7 Ti3 . . 0.0(5)
Fe3 O7 Fe6 . . 180.0(5)
Fe3 O7 Ti6 . . 180.0(5)
Fe3 O7 O5 . . 41.2(2)
Fe3 O7 O5 . 2_555 41.2(2)
Fe3 O7 O9 . . 133.4(3)
Fe3 O7 O9 . 2_555 133.4(3)
Fe3 O7 O10 . 11_545 139.5(2)
Fe3 O7 O10 . 11_555 139.5(2)
Fe3 O7 O13 . 1_545 43.6(3)
Fe3 O7 O13 . . 43.6(3)
Ti3 O7 Fe6 . . 180.0(5)
Ti3 O7 Ti6 . . 180.0(5)
Ti3 O7 O5 . . 41.2(2)
Ti3 O7 O5 . 2_555 41.2(2)
Ti3 O7 O9 . . 133.4(3)
Ti3 O7 O9 . 2_555 133.4(3)
Ti3 O7 O10 . 11_545 139.5(2)
Ti3 O7 O10 . 11_555 139.5(2)
Ti3 O7 O13 . 1_545 43.6(3)
Ti3 O7 O13 . . 43.6(3)
Fe6 O7 Ti6 . . 0.0(5)
Fe6 O7 O5 . . 138.8(2)
Fe6 O7 O5 . 2_555 138.8(2)
Fe6 O7 O9 . . 46.6(3)
Fe6 O7 O9 . 2_555 46.6(3)
Fe6 O7 O10 . 11_545 40.5(2)
Fe6 O7 O10 . 11_555 40.5(2)
Fe6 O7 O13 . 1_545 136.4(3)
Fe6 O7 O13 . . 136.4(3)
Ti6 O7 O5 . . 138.8(2)
Ti6 O7 O5 . 2_555 138.8(2)
Ti6 O7 O9 . . 46.6(3)
Ti6 O7 O9 . 2_555 46.6(3)
Ti6 O7 O10 . 11_545 40.5(2)
Ti6 O7 O10 . 11_555 40.5(2)
Ti6 O7 O13 . 1_545 136.4(3)
Ti6 O7 O13 . . 136.4(3)
O5 O7 O5 . 2_555 82.5(4)
O5 O7 O9 . . 92.2(2)
O5 O7 O9 . 2_555 174.7(4)
O5 O7 O10 . 11_545 124.85(14)
O5 O7 O10 . 11_555 124.85(14)
O5 O7 O13 . 1_545 57.0(3)
O5 O7 O13 . . 57.0(3)
O5 O7 O9 2_555 . 174.7(4)
O5 O7 O9 2_555 2_555 92.2(2)
O5 O7 O10 2_555 11_545 124.85(14)
O5 O7 O10 2_555 11_555 124.85(14)
O5 O7 O13 2_555 1_545 57.0(3)
O5 O7 O13 2_555 . 57.0(3)
O9 O7 O9 . 2_555 93.2(5)
O9 O7 O10 . 11_545 58.5(3)
O9 O7 O10 . 11_555 58.5(3)
O9 O7 O13 . 1_545 119.87(15)
O9 O7 O13 . . 119.87(15)
O9 O7 O10 2_555 11_545 58.5(3)
O9 O7 O10 2_555 11_555 58.5(3)
O9 O7 O13 2_555 1_545 119.87(15)
O9 O7 O13 2_555 . 119.87(15)
O10 O7 O10 11_545 11_555 81.1(4)
O10 O7 O13 11_545 1_545 95.9(2)
O10 O7 O13 11_545 . 177.0(4)
O10 O7 O13 11_555 1_545 177.0(4)
O10 O7 O13 11_555 . 95.9(2)
O13 O7 O13 1_545 . 87.1(4)
Bi3 O8 Bi3 1_545 . 109.1(4)
Bi3 O8 Fe4 1_545 . 109.8(3)
Bi3 O8 Ti4 1_545 . 109.8(3)
Bi3 O8 Fe5 1_545 . 115.5(3)
Bi3 O8 Ti5 1_545 . 115.5(3)
Bi3 O8 O5 1_545 . 84.0(3)
Bi3 O8 O6 1_545 . 125.14(17)
Bi3 O8 O9 1_545 . 55.45(18)
Bi3 O8 O14 1_545 1_545 71.79(17)
Bi3 O8 O14 1_545 . 139.7(4)
Bi3 O8 O15 1_545 1_545 71.77(13)
Bi3 O8 O15 1_545 . 140.8(4)
Bi3 O8 Fe4 . . 109.8(3)
Bi3 O8 Ti4 . . 109.8(3)
Bi3 O8 Fe5 . . 115.5(3)
Bi3 O8 Ti5 . . 115.5(3)
Bi3 O8 O5 . . 84.0(3)
Bi3 O8 O6 . . 125.14(17)
Bi3 O8 O9 . . 55.45(18)
Bi3 O8 O14 . 1_545 139.7(4)
Bi3 O8 O14 . . 71.79(17)
Bi3 O8 O15 . 1_545 140.8(4)
Bi3 O8 O15 . . 71.77(13)
Fe4 O8 Ti4 . . 0.0(5)
Fe4 O8 Fe5 . . 96.3(5)
Fe4 O8 Ti5 . . 96.3(5)
Fe4 O8 O5 . . 46.2(3)
Fe4 O8 O6 . . 47.3(3)
Fe4 O8 O9 . . 137.8(5)
Fe4 O8 O14 . 1_545 41.49(14)
Fe4 O8 O14 . . 41.49(14)
Fe4 O8 O15 . 1_545 106.2(4)
Fe4 O8 O15 . . 106.2(4)
Ti4 O8 Fe5 . . 96.3(5)
Ti4 O8 Ti5 . . 96.3(5)
Ti4 O8 O5 . . 46.2(3)
Ti4 O8 O6 . . 47.3(3)
Ti4 O8 O9 . . 137.8(5)
Ti4 O8 O14 . 1_545 41.49(14)
Ti4 O8 O14 . . 41.49(14)
Ti4 O8 O15 . 1_545 106.2(4)
Ti4 O8 O15 . . 106.2(4)
Fe5 O8 Ti5 . . 0.0(5)
Fe5 O8 O5 . . 142.5(5)
Fe5 O8 O6 . . 49.0(4)
Fe5 O8 O9 . . 126.0(5)
Fe5 O8 O14 . 1_545 98.2(4)
Fe5 O8 O14 . . 98.2(4)
Fe5 O8 O15 . 1_545 44.19(15)
Fe5 O8 O15 . . 44.19(15)
Ti5 O8 O5 . . 142.5(5)
Ti5 O8 O6 . . 49.0(4)
Ti5 O8 O9 . . 126.0(5)
Ti5 O8 O14 . 1_545 98.2(4)
Ti5 O8 O14 . . 98.2(4)
Ti5 O8 O15 . 1_545 44.19(15)
Ti5 O8 O15 . . 44.19(15)
O5 O8 O6 . . 93.5(4)
O5 O8 O9 . . 91.6(4)
O5 O8 O14 . 1_545 55.8(2)
O5 O8 O14 . . 55.8(2)
O5 O8 O15 . 1_545 133.7(2)
O5 O8 O15 . . 133.7(2)
O6 O8 O9 . . 174.9(4)
O6 O8 O14 . 1_545 62.4(3)
O6 O8 O14 . . 62.4(3)
O6 O8 O15 . 1_545 71.4(3)
O6 O8 O15 . . 71.4(3)
O9 O8 O14 . 1_545 120.9(3)
O9 O8 O14 . . 120.9(3)
O9 O8 O15 . 1_545 105.0(3)
O9 O8 O15 . . 105.0(3)
O14 O8 O14 1_545 . 82.5(2)
O14 O8 O15 1_545 1_545 79.1(3)
O14 O8 O15 1_545 . 133.7(4)
O14 O8 O15 . 1_545 133.7(4)
O14 O8 O15 . . 79.1(3)
O15 O8 O15 1_545 . 83.7(3)
Bi3 O9 Bi3 1_545 . 102.6(3)
Bi3 O9 Bi3 1_545 11_545 106.2(3)
Bi3 O9 Fe6 1_545 . 109.2(3)
Bi3 O9 Ti6 1_545 . 109.2(3)
Bi3 O9 O7 1_545 . 83.3(2)
Bi3 O9 O8 1_545 . 52.07(16)
Bi3 O9 O9 1_545 11_545 48.26(18)
Bi3 O9 O9 1_545 11_555 114.1(4)
Bi3 O9 O10 1_545 11_545 76.81(17)
Bi3 O9 O10 1_545 11_555 147.9(4)
Bi3 O9 O15 1_545 11_545 127.14(19)
Bi3 O9 Bi3 . 11_545 106.2(3)
Bi3 O9 Fe6 . . 109.2(3)
Bi3 O9 Ti6 . . 109.2(3)
Bi3 O9 O7 . . 83.3(2)
Bi3 O9 O8 . . 52.07(16)
Bi3 O9 O9 . 11_545 114.1(4)
Bi3 O9 O9 . 11_555 48.26(18)
Bi3 O9 O10 . 11_545 147.9(4)
Bi3 O9 O10 . 11_555 76.81(17)
Bi3 O9 O15 . 11_545 127.14(19)
Bi3 O9 Fe6 11_545 . 121.7(5)
Bi3 O9 Ti6 11_545 . 121.7(5)
Bi3 O9 O7 11_545 . 164.3(5)
Bi3 O9 O8 11_545 . 105.9(4)
Bi3 O9 O9 11_545 11_545 57.9(2)
Bi3 O9 O9 11_545 11_555 57.9(2)
Bi3 O9 O10 11_545 11_545 104.6(3)
Bi3 O9 O10 11_545 11_555 104.6(3)
Bi3 O9 O15 11_545 11_545 78.7(3)
Fe6 O9 Ti6 . . 0.0(5)
Fe6 O9 O7 . . 42.6(4)
Fe6 O9 O8 . . 132.4(5)
Fe6 O9 O9 . 11_545 134.4(2)
Fe6 O9 O9 . 11_555 134.4(2)
Fe6 O9 O10 . 11_545 44.75(15)
Fe6 O9 O10 . 11_555 44.75(15)
Fe6 O9 O15 . 11_545 43.1(4)
Ti6 O9 O7 . . 42.6(4)
Ti6 O9 O8 . . 132.4(5)
Ti6 O9 O9 . 11_545 134.4(2)
Ti6 O9 O9 . 11_555 134.4(2)
Ti6 O9 O10 . 11_545 44.75(15)
Ti6 O9 O10 . 11_555 44.75(15)
Ti6 O9 O15 . 11_545 43.1(4)
O7 O9 O8 . . 89.8(3)
O7 O9 O9 . 11_545 130.1(2)
O7 O9 O9 . 11_555 130.1(2)
O7 O9 O10 . 11_545 64.8(3)
O7 O9 O10 . 11_555 64.8(3)
O7 O9 O15 . 11_545 85.7(4)
O8 O9 O9 . 11_545 70.7(3)
O8 O9 O9 . 11_555 70.7(3)
O8 O9 O10 . 11_545 125.7(3)
O8 O9 O10 . 11_555 125.7(3)
O8 O9 O15 . 11_545 175.5(4)
O9 O9 O9 11_545 11_555 87.0(3)
O9 O9 O10 11_545 11_545 89.69(15)
O9 O9 O10 11_545 11_555 160.8(4)
O9 O9 O15 11_545 11_545 112.3(3)
O9 O9 O10 11_555 11_545 160.8(4)
O9 O9 O10 11_555 11_555 89.69(15)
O9 O9 O15 11_555 11_545 112.3(3)
O10 O9 O10 11_545 11_555 87.2(3)
O10 O9 O15 11_545 11_545 52.0(3)
O10 O9 O15 11_555 11_545 52.0(3)
Fe5 O10 Ti5 . . 0.0(5)
Fe5 O10 Fe6 . 11_545 101.7(4)
Fe5 O10 Fe6 . 11_555 101.7(4)
Fe5 O10 Ti6 . 11_545 101.7(4)
Fe5 O10 Ti6 . 11_555 101.7(4)
Fe5 O10 O7 . 11_545 139.5(2)
Fe5 O10 O7 . 11_555 139.5(2)
Fe5 O10 O9 . 11_545 97.6(3)
Fe5 O10 O9 . 11_555 97.6(3)
Fe5 O10 O9 . 12_545 97.6(3)
Fe5 O10 O9 . 12_555 97.6(3)
Fe5 O10 O15 . 1_545 53.3(3)
Fe5 O10 O15 . . 53.3(3)
Ti5 O10 Fe6 . 11_545 101.7(4)
Ti5 O10 Fe6 . 11_555 101.7(4)
Ti5 O10 Ti6 . 11_545 101.7(4)
Ti5 O10 Ti6 . 11_555 101.7(4)
Ti5 O10 O7 . 11_545 139.5(2)
Ti5 O10 O7 . 11_555 139.5(2)
Ti5 O10 O9 . 11_545 97.6(3)
Ti5 O10 O9 . 11_555 97.6(3)
Ti5 O10 O9 . 12_545 97.6(3)
Ti5 O10 O9 . 12_555 97.6(3)
Ti5 O10 O15 . 1_545 53.3(3)
Ti5 O10 O15 . . 53.3(3)
Fe6 O10 Fe6 11_545 11_555 156.6(8)
Fe6 O10 Ti6 11_545 11_545 0.0(5)
Fe6 O10 Ti6 11_545 11_555 156.6(8)
Fe6 O10 O7 11_545 11_545 37.8(4)
Fe6 O10 O7 11_545 11_555 118.9(6)
Fe6 O10 O9 11_545 11_545 45.42(14)
Fe6 O10 O9 11_545 11_555 130.4(3)
Fe6 O10 O9 11_545 12_545 45.42(14)
Fe6 O10 O9 11_545 12_555 130.4(3)
Fe6 O10 O15 11_545 1_545 48.4(4)
Fe6 O10 O15 11_545 . 154.9(7)
Fe6 O10 Ti6 11_555 11_545 156.6(8)
Fe6 O10 Ti6 11_555 11_555 0.0(5)
Fe6 O10 O7 11_555 11_545 118.9(6)
Fe6 O10 O7 11_555 11_555 37.8(4)
Fe6 O10 O9 11_555 11_545 130.4(3)
Fe6 O10 O9 11_555 11_555 45.42(14)
Fe6 O10 O9 11_555 12_545 130.4(3)
Fe6 O10 O9 11_555 12_555 45.42(14)
Fe6 O10 O15 11_555 1_545 154.9(7)
Fe6 O10 O15 11_555 . 48.4(4)
Ti6 O10 Ti6 11_545 11_555 156.6(8)
Ti6 O10 O7 11_545 11_545 37.8(4)
Ti6 O10 O7 11_545 11_555 118.9(6)
Ti6 O10 O9 11_545 11_545 45.42(14)
Ti6 O10 O9 11_545 11_555 130.4(3)
Ti6 O10 O9 11_545 12_545 45.42(14)
Ti6 O10 O9 11_545 12_555 130.4(3)
Ti6 O10 O15 11_545 1_545 48.4(4)
Ti6 O10 O15 11_545 . 154.9(7)
Ti6 O10 O7 11_555 11_545 118.9(6)
Ti6 O10 O7 11_555 11_555 37.8(4)
Ti6 O10 O9 11_555 11_545 130.4(3)
Ti6 O10 O9 11_555 11_555 45.42(14)
Ti6 O10 O9 11_555 12_545 130.4(3)
Ti6 O10 O9 11_555 12_555 45.42(14)
Ti6 O10 O15 11_555 1_545 154.9(7)
Ti6 O10 O15 11_555 . 48.4(4)
O7 O10 O7 11_545 11_555 81.1(4)
O7 O10 O9 11_545 11_545 56.7(2)
O7 O10 O9 11_545 11_555 110.3(4)
O7 O10 O9 11_545 12_545 56.7(2)
O7 O10 O9 11_545 12_555 110.3(4)
O7 O10 O15 11_545 1_545 86.2(3)
O7 O10 O15 11_545 . 167.3(5)
O7 O10 O9 11_555 11_545 110.3(4)
O7 O10 O9 11_555 11_555 56.7(2)
O7 O10 O9 11_555 12_545 110.3(4)
O7 O10 O9 11_555 12_555 56.7(2)
O7 O10 O15 11_555 1_545 167.3(5)
O7 O10 O15 11_555 . 86.2(3)
O9 O10 O9 11_545 11_555 87.16(19)
O9 O10 O9 11_545 12_545 90.8(2)
O9 O10 O9 11_545 12_555 164.8(5)
O9 O10 O15 11_545 1_545 61.7(2)
O9 O10 O15 11_545 . 129.2(3)
O9 O10 O9 11_555 12_545 164.8(5)
O9 O10 O9 11_555 12_555 90.8(2)
O9 O10 O15 11_555 1_545 129.2(3)
O9 O10 O15 11_555 . 61.7(2)
O9 O10 O9 12_545 12_555 87.16(19)
O9 O10 O15 12_545 1_545 61.7(2)
O9 O10 O15 12_545 . 129.2(3)
O9 O10 O15 12_555 1_545 129.2(3)
O9 O10 O15 12_555 . 61.7(2)
O15 O10 O15 1_545 . 106.5(6)
Bi1 O11 Bi1 . 2_565 77.00(7)
Bi1 O11 Bi1 . 3_555 180.0(5)
Bi1 O11 Bi1 . 4_565 103.00(7)
Bi1 O11 Fe1 . . 90
Bi1 O11 Fe1 . 1_565 90
Bi1 O11 Ti1 . . 90
Bi1 O11 Ti1 . 1_565 90
Bi1 O11 O1 . . 63.03(10)
Bi1 O11 O1 . 1_565 63.03(10)
Bi1 O11 O1 . 2_555 116.97(10)
Bi1 O11 O1 . 2_565 116.97(10)
Bi1 O11 O3 . 1_554 125.26(10)
Bi1 O11 O3 . 1_564 125.26(10)
Bi1 O11 O3 . 3_556 54.74(10)
Bi1 O11 O3 . 3_566 54.74(10)
Bi1 O11 Bi1 2_565 3_555 103.00(7)
Bi1 O11 Bi1 2_565 4_565 180.0(5)
Bi1 O11 Fe1 2_565 . 90
Bi1 O11 Fe1 2_565 1_565 90
Bi1 O11 Ti1 2_565 . 90
Bi1 O11 Ti1 2_565 1_565 90
Bi1 O11 O1 2_565 . 116.97(10)
Bi1 O11 O1 2_565 1_565 116.97(10)
Bi1 O11 O1 2_565 2_555 63.03(10)
Bi1 O11 O1 2_565 2_565 63.03(10)
Bi1 O11 O3 2_565 1_554 125.26(10)
Bi1 O11 O3 2_565 1_564 125.26(10)
Bi1 O11 O3 2_565 3_556 54.74(10)
Bi1 O11 O3 2_565 3_566 54.74(10)
Bi1 O11 Bi1 3_555 4_565 77.00(7)
Bi1 O11 Fe1 3_555 . 90
Bi1 O11 Fe1 3_555 1_565 90
Bi1 O11 Ti1 3_555 . 90
Bi1 O11 Ti1 3_555 1_565 90
Bi1 O11 O1 3_555 . 116.97(10)
Bi1 O11 O1 3_555 1_565 116.97(10)
Bi1 O11 O1 3_555 2_555 63.03(10)
Bi1 O11 O1 3_555 2_565 63.03(10)
Bi1 O11 O3 3_555 1_554 54.74(10)
Bi1 O11 O3 3_555 1_564 54.74(10)
Bi1 O11 O3 3_555 3_556 125.26(10)
Bi1 O11 O3 3_555 3_566 125.26(10)
Bi1 O11 Fe1 4_565 . 90
Bi1 O11 Fe1 4_565 1_565 90
Bi1 O11 Ti1 4_565 . 90
Bi1 O11 Ti1 4_565 1_565 90
Bi1 O11 O1 4_565 . 63.03(10)
Bi1 O11 O1 4_565 1_565 63.03(10)
Bi1 O11 O1 4_565 2_555 116.97(10)
Bi1 O11 O1 4_565 2_565 116.97(10)
Bi1 O11 O3 4_565 1_554 54.74(10)
Bi1 O11 O3 4_565 1_564 54.74(10)
Bi1 O11 O3 4_565 3_556 125.26(10)
Bi1 O11 O3 4_565 3_566 125.26(10)
Fe1 O11 Fe1 . 1_565 180.0(5)
Fe1 O11 Ti1 . . 0.0(5)
Fe1 O11 Ti1 . 1_565 180.0(5)
Fe1 O11 O1 . . 46.8(2)
Fe1 O11 O1 . 1_565 133.2(2)
Fe1 O11 O1 . 2_555 46.8(2)
Fe1 O11 O1 . 2_565 133.2(2)
Fe1 O11 O3 . 1_554 47.53(15)
Fe1 O11 O3 . 1_564 132.47(15)
Fe1 O11 O3 . 3_556 47.53(15)
Fe1 O11 O3 . 3_566 132.47(15)
Fe1 O11 Ti1 1_565 . 180.0(5)
Fe1 O11 Ti1 1_565 1_565 0.0(5)
Fe1 O11 O1 1_565 . 133.2(2)
Fe1 O11 O1 1_565 1_565 46.8(2)
Fe1 O11 O1 1_565 2_555 133.2(2)
Fe1 O11 O1 1_565 2_565 46.8(2)
Fe1 O11 O3 1_565 1_554 132.47(15)
Fe1 O11 O3 1_565 1_564 47.53(15)
Fe1 O11 O3 1_565 3_556 132.47(15)
Fe1 O11 O3 1_565 3_566 47.53(15)
Ti1 O11 Ti1 . 1_565 180.0(5)
Ti1 O11 O1 . . 46.8(2)
Ti1 O11 O1 . 1_565 133.2(2)
Ti1 O11 O1 . 2_555 46.8(2)
Ti1 O11 O1 . 2_565 133.2(2)
Ti1 O11 O3 . 1_554 47.53(15)
Ti1 O11 O3 . 1_564 132.47(15)
Ti1 O11 O3 . 3_556 47.53(15)
Ti1 O11 O3 . 3_566 132.47(15)
Ti1 O11 O1 1_565 . 133.2(2)
Ti1 O11 O1 1_565 1_565 46.8(2)
Ti1 O11 O1 1_565 2_555 133.2(2)
Ti1 O11 O1 1_565 2_565 46.8(2)
Ti1 O11 O3 1_565 1_554 132.47(15)
Ti1 O11 O3 1_565 1_564 47.53(15)
Ti1 O11 O3 1_565 3_556 132.47(15)
Ti1 O11 O3 1_565 3_566 47.53(15)
O1 O11 O1 . 1_565 86.5(3)
O1 O11 O1 . 2_555 93.5(3)
O1 O11 O1 . 2_565 180.0(5)
O1 O11 O3 . 1_554 62.45(14)
O1 O11 O3 . 1_564 117.55(14)
O1 O11 O3 . 3_556 62.45(14)
O1 O11 O3 . 3_566 117.55(14)
O1 O11 O1 1_565 2_555 180.0(5)
O1 O11 O1 1_565 2_565 93.5(3)
O1 O11 O3 1_565 1_554 117.55(14)
O1 O11 O3 1_565 1_564 62.45(14)
O1 O11 O3 1_565 3_556 117.55(14)
O1 O11 O3 1_565 3_566 62.45(14)
O1 O11 O1 2_555 2_565 86.5(3)
O1 O11 O3 2_555 1_554 62.45(14)
O1 O11 O3 2_555 1_564 117.55(14)
O1 O11 O3 2_555 3_556 62.45(14)
O1 O11 O3 2_555 3_566 117.55(14)
O1 O11 O3 2_565 1_554 117.55(14)
O1 O11 O3 2_565 1_564 62.45(14)
O1 O11 O3 2_565 3_556 117.55(14)
O1 O11 O3 2_565 3_566 62.45(14)
O3 O11 O3 1_554 1_564 84.9(2)
O3 O11 O3 1_554 3_556 95.1(2)
O3 O11 O3 1_554 3_566 180.0(5)
O3 O11 O3 1_564 3_556 180.0(5)
O3 O11 O3 1_564 3_566 95.1(2)
O3 O11 O3 3_556 3_566 84.9(2)
Bi2 O12 Bi2 . 3_655 100.2(4)
Bi2 O12 Fe2 . . 98.2(3)
Bi2 O12 Fe2 . 1_565 98.2(3)
Bi2 O12 Ti2 . . 98.2(3)
Bi2 O12 Ti2 . 1_565 98.2(3)
Bi2 O12 O1 . . 119.38(11)
Bi2 O12 O1 . 1_565 119.38(11)
Bi2 O12 O2 . . 65.9(2)
Bi2 O12 O2 . 1_565 65.9(2)
Bi2 O12 O4 . . 62.27(19)
Bi2 O12 O4 . 1_565 62.27(19)
Bi2 O12 O4 . 4_555 128.3(3)
Bi2 O12 O4 . 4_565 128.3(3)
Bi2 O12 Fe2 3_655 . 98.2(3)
Bi2 O12 Fe2 3_655 1_565 98.2(3)
Bi2 O12 Ti2 3_655 . 98.2(3)
Bi2 O12 Ti2 3_655 1_565 98.2(3)
Bi2 O12 O1 3_655 . 119.38(11)
Bi2 O12 O1 3_655 1_565 119.38(11)
Bi2 O12 O2 3_655 . 65.9(2)
Bi2 O12 O2 3_655 1_565 65.9(2)
Bi2 O12 O4 3_655 . 128.3(3)
Bi2 O12 O4 3_655 1_565 128.3(3)
Bi2 O12 O4 3_655 4_555 62.27(19)
Bi2 O12 O4 3_655 4_565 62.27(19)
Fe2 O12 Fe2 . 1_565 154.4(8)
Fe2 O12 Ti2 . . 0.0(5)
Fe2 O12 Ti2 . 1_565 154.4(8)
Fe2 O12 O1 . . 37.1(4)
Fe2 O12 O1 . 1_565 117.3(6)
Fe2 O12 O2 . . 52.4(4)
Fe2 O12 O2 . 1_565 153.2(6)
Fe2 O12 O4 . . 45.07(13)
Fe2 O12 O4 . 1_565 130.8(3)
Fe2 O12 O4 . 4_555 45.07(13)
Fe2 O12 O4 . 4_565 130.8(3)
Fe2 O12 Ti2 1_565 . 154.4(8)
Fe2 O12 Ti2 1_565 1_565 0.0(5)
Fe2 O12 O1 1_565 . 117.3(6)
Fe2 O12 O1 1_565 1_565 37.1(4)
Fe2 O12 O2 1_565 . 153.2(6)
Fe2 O12 O2 1_565 1_565 52.4(4)
Fe2 O12 O4 1_565 . 130.8(3)
Fe2 O12 O4 1_565 1_565 45.07(13)
Fe2 O12 O4 1_565 4_555 130.8(3)
Fe2 O12 O4 1_565 4_565 45.07(13)
Ti2 O12 Ti2 . 1_565 154.4(8)
Ti2 O12 O1 . . 37.1(4)
Ti2 O12 O1 . 1_565 117.3(6)
Ti2 O12 O2 . . 52.4(4)
Ti2 O12 O2 . 1_565 153.2(6)
Ti2 O12 O4 . . 45.07(13)
Ti2 O12 O4 . 1_565 130.8(3)
Ti2 O12 O4 . 4_555 45.07(13)
Ti2 O12 O4 . 4_565 130.8(3)
Ti2 O12 O1 1_565 . 117.3(6)
Ti2 O12 O1 1_565 1_565 37.1(4)
Ti2 O12 O2 1_565 . 153.2(6)
Ti2 O12 O2 1_565 1_565 52.4(4)
Ti2 O12 O4 1_565 . 130.8(3)
Ti2 O12 O4 1_565 1_565 45.07(13)
Ti2 O12 O4 1_565 4_555 130.8(3)
Ti2 O12 O4 1_565 4_565 45.07(13)
O1 O12 O1 . 1_565 80.2(4)
O1 O12 O2 . . 89.48(19)
O1 O12 O2 . 1_565 169.7(4)
O1 O12 O4 . . 57.3(2)
O1 O12 O4 . 1_565 111.0(4)
O1 O12 O4 . 4_555 57.3(2)
O1 O12 O4 . 4_565 111.0(4)
O1 O12 O2 1_565 . 169.7(4)
O1 O12 O2 1_565 1_565 89.48(19)
O1 O12 O4 1_565 . 111.0(4)
O1 O12 O4 1_565 1_565 57.3(2)
O1 O12 O4 1_565 4_555 111.0(4)
O1 O12 O4 1_565 4_565 57.3(2)
O2 O12 O2 . 1_565 100.8(4)
O2 O12 O4 . . 62.57(18)
O2 O12 O4 . 1_565 127.8(3)
O2 O12 O4 . 4_555 62.57(18)
O2 O12 O4 . 4_565 127.8(3)
O2 O12 O4 1_565 . 127.8(3)
O2 O12 O4 1_565 1_565 62.57(18)
O2 O12 O4 1_565 4_555 127.8(3)
O2 O12 O4 1_565 4_565 62.57(18)
O4 O12 O4 . 1_565 88.38(18)
O4 O12 O4 . 4_555 89.97(19)
O4 O12 O4 . 4_565 166.2(5)
O4 O12 O4 1_565 4_555 166.2(5)
O4 O12 O4 1_565 4_565 89.97(19)
O4 O12 O4 4_555 4_565 88.38(18)
Bi1 O13 Bi1 . 2_565 94.2(4)
Bi1 O13 Fe3 . . 94.1(3)
Bi1 O13 Fe3 . 1_565 94.1(3)
Bi1 O13 Ti3 . . 94.1(3)
Bi1 O13 Ti3 . 1_565 94.1(3)
Bi1 O13 O3 . 3_556 60.8(2)
Bi1 O13 O3 . 3_566 60.8(2)
Bi1 O13 O5 . . 55.84(18)
Bi1 O13 O5 . 1_565 55.84(18)
Bi1 O13 O5 . 2_555 118.2(4)
Bi1 O13 O5 . 2_565 118.2(4)
Bi1 O13 O7 . . 119.57(11)
Bi1 O13 O7 . 1_565 119.57(11)
Bi1 O13 Fe3 2_565 . 94.1(3)
Bi1 O13 Fe3 2_565 1_565 94.1(3)
Bi1 O13 Ti3 2_565 . 94.1(3)
Bi1 O13 Ti3 2_565 1_565 94.1(3)
Bi1 O13 O3 2_565 3_556 60.8(2)
Bi1 O13 O3 2_565 3_566 60.8(2)
Bi1 O13 O5 2_565 . 118.2(4)
Bi1 O13 O5 2_565 1_565 118.2(4)
Bi1 O13 O5 2_565 2_555 55.84(18)
Bi1 O13 O5 2_565 2_565 55.84(18)
Bi1 O13 O7 2_565 . 119.57(11)
Bi1 O13 O7 2_565 1_565 119.57(11)
Fe3 O13 Fe3 . 1_565 167.9(9)
Fe3 O13 Ti3 . . 0.0(5)
Fe3 O13 Ti3 . 1_565 167.9(9)
Fe3 O13 O3 . 3_556 51.8(4)
Fe3 O13 O3 . 3_566 140.3(7)
Fe3 O13 O5 . . 46.05(16)
Fe3 O13 O5 . 1_565 135.05(15)
Fe3 O13 O5 . 2_555 46.05(16)
Fe3 O13 O5 . 2_565 135.05(15)
Fe3 O13 O7 . . 40.4(4)
Fe3 O13 O7 . 1_565 127.5(7)
Fe3 O13 Ti3 1_565 . 167.9(9)
Fe3 O13 Ti3 1_565 1_565 0.0(5)
Fe3 O13 O3 1_565 3_556 140.3(7)
Fe3 O13 O3 1_565 3_566 51.8(4)
Fe3 O13 O5 1_565 . 135.05(15)
Fe3 O13 O5 1_565 1_565 46.05(16)
Fe3 O13 O5 1_565 2_555 135.05(15)
Fe3 O13 O5 1_565 2_565 46.05(16)
Fe3 O13 O7 1_565 . 127.5(7)
Fe3 O13 O7 1_565 1_565 40.4(4)
Ti3 O13 Ti3 . 1_565 167.9(9)
Ti3 O13 O3 . 3_556 51.8(4)
Ti3 O13 O3 . 3_566 140.3(7)
Ti3 O13 O5 . . 46.05(16)
Ti3 O13 O5 . 1_565 135.05(15)
Ti3 O13 O5 . 2_555 46.05(16)
Ti3 O13 O5 . 2_565 135.05(15)
Ti3 O13 O7 . . 40.4(4)
Ti3 O13 O7 . 1_565 127.5(7)
Ti3 O13 O3 1_565 3_556 140.3(7)
Ti3 O13 O3 1_565 3_566 51.8(4)
Ti3 O13 O5 1_565 . 135.05(15)
Ti3 O13 O5 1_565 1_565 46.05(16)
Ti3 O13 O5 1_565 2_555 135.05(15)
Ti3 O13 O5 1_565 2_565 46.05(16)
Ti3 O13 O7 1_565 . 127.5(7)
Ti3 O13 O7 1_565 1_565 40.4(4)
O3 O13 O3 3_556 3_566 88.5(4)
O3 O13 O5 3_556 . 57.4(2)
O3 O13 O5 3_556 1_565 116.4(4)
O3 O13 O5 3_556 2_555 57.4(2)
O3 O13 O5 3_556 2_565 116.4(4)
O3 O13 O7 3_556 . 92.2(2)
O3 O13 O7 3_556 1_565 179.3(4)
O3 O13 O5 3_566 . 116.4(4)
O3 O13 O5 3_566 1_565 57.4(2)
O3 O13 O5 3_566 2_555 116.4(4)
O3 O13 O5 3_566 2_565 57.4(2)
O3 O13 O7 3_566 . 179.3(4)
O3 O13 O7 3_566 1_565 92.2(2)
O5 O13 O5 . 1_565 89.6(2)
O5 O13 O5 . 2_555 89.9(2)
O5 O13 O5 . 2_565 172.6(6)
O5 O13 O7 . . 64.0(2)
O5 O13 O7 . 1_565 122.2(4)
O5 O13 O5 1_565 2_555 172.6(6)
O5 O13 O5 1_565 2_565 89.9(2)
O5 O13 O7 1_565 . 122.2(4)
O5 O13 O7 1_565 1_565 64.0(2)
O5 O13 O5 2_555 2_565 89.6(2)
O5 O13 O7 2_555 . 64.0(2)
O5 O13 O7 2_555 1_565 122.2(4)
O5 O13 O7 2_565 . 122.2(4)
O5 O13 O7 2_565 1_565 64.0(2)
O7 O13 O7 . 1_565 87.1(4)
Bi1 O14 Bi2 . . 104.3(3)
Bi1 O14 Fe4 . . 97.2(3)
Bi1 O14 Fe4 . 1_565 97.2(3)
Bi1 O14 Ti4 . . 97.2(3)
Bi1 O14 Ti4 . 1_565 97.2(3)
Bi1 O14 O4 . . 70.9(3)
Bi1 O14 O4 . 1_565 70.9(3)
Bi1 O14 O5 . . 58.1(2)
Bi1 O14 O5 . 1_565 58.1(2)
Bi1 O14 O6 . . 133.1(2)
Bi1 O14 O6 . 1_565 133.1(2)
Bi1 O14 O8 . . 118.2(3)
Bi1 O14 O8 . 1_565 118.2(3)
Bi2 O14 Fe4 . . 89.3(3)
Bi2 O14 Fe4 . 1_565 89.3(3)
Bi2 O14 Ti4 . . 89.3(3)
Bi2 O14 Ti4 . 1_565 89.3(3)
Bi2 O14 O4 . . 60.4(2)
Bi2 O14 O4 . 1_565 60.4(2)
Bi2 O14 O5 . . 125.1(2)
Bi2 O14 O5 . 1_565 125.1(2)
Bi2 O14 O6 . . 62.6(3)
Bi2 O14 O6 . 1_565 62.6(3)
Bi2 O14 O8 . . 116.8(3)
Bi2 O14 O8 . 1_565 116.8(3)
Fe4 O14 Fe4 . 1_565 165.4(6)
Fe4 O14 Ti4 . . 0.0(5)
Fe4 O14 Ti4 . 1_565 165.4(6)
Fe4 O14 O4 . . 47.4(2)
Fe4 O14 O4 . 1_565 141.5(4)
Fe4 O14 O5 . . 49.3(3)
Fe4 O14 O5 . 1_565 140.0(5)
Fe4 O14 O6 . . 42.3(3)
Fe4 O14 O6 . 1_565 125.5(4)
Fe4 O14 O8 . . 43.5(2)
Fe4 O14 O8 . 1_565 125.7(4)
Fe4 O14 Ti4 1_565 . 165.4(6)
Fe4 O14 Ti4 1_565 1_565 0.0(5)
Fe4 O14 O4 1_565 . 141.5(4)
Fe4 O14 O4 1_565 1_565 47.4(2)
Fe4 O14 O5 1_565 . 140.0(5)
Fe4 O14 O5 1_565 1_565 49.3(3)
Fe4 O14 O6 1_565 . 125.5(4)
Fe4 O14 O6 1_565 1_565 42.3(3)
Fe4 O14 O8 1_565 . 125.7(4)
Fe4 O14 O8 1_565 1_565 43.5(2)
Ti4 O14 Ti4 . 1_565 165.4(6)
Ti4 O14 O4 . . 47.4(2)
Ti4 O14 O4 . 1_565 141.5(4)
Ti4 O14 O5 . . 49.3(3)
Ti4 O14 O5 . 1_565 140.0(5)
Ti4 O14 O6 . . 42.3(3)
Ti4 O14 O6 . 1_565 125.5(4)
Ti4 O14 O8 . . 43.5(2)
Ti4 O14 O8 . 1_565 125.7(4)
Ti4 O14 O4 1_565 . 141.5(4)
Ti4 O14 O4 1_565 1_565 47.4(2)
Ti4 O14 O5 1_565 . 140.0(5)
Ti4 O14 O5 1_565 1_565 49.3(3)
Ti4 O14 O6 1_565 . 125.5(4)
Ti4 O14 O6 1_565 1_565 42.3(3)
Ti4 O14 O8 1_565 . 125.7(4)
Ti4 O14 O8 1_565 1_565 43.5(2)
O4 O14 O4 . 1_565 94.7(3)
O4 O14 O5 . . 64.7(3)
O4 O14 O5 . 1_565 128.6(4)
O4 O14 O6 . . 63.6(3)
O4 O14 O6 . 1_565 122.3(4)
O4 O14 O8 . . 90.94(17)
O4 O14 O8 . 1_565 170.6(4)
O4 O14 O5 1_565 . 128.6(4)
O4 O14 O5 1_565 1_565 64.7(3)
O4 O14 O6 1_565 . 122.3(4)
O4 O14 O6 1_565 1_565 63.6(3)
O4 O14 O8 1_565 . 170.6(4)
O4 O14 O8 1_565 1_565 90.94(17)
O5 O14 O5 . 1_565 91.2(3)
O5 O14 O6 . . 91.39(16)
O5 O14 O6 . 1_565 167.0(4)
O5 O14 O8 . . 60.7(2)
O5 O14 O8 . 1_565 116.9(4)
O5 O14 O6 1_565 . 167.0(4)
O5 O14 O6 1_565 1_565 91.39(16)
O5 O14 O8 1_565 . 116.9(4)
O5 O14 O8 1_565 1_565 60.7(2)
O6 O14 O6 . 1_565 83.4(2)
O6 O14 O8 . . 54.2(3)
O6 O14 O8 . 1_565 107.0(4)
O6 O14 O8 1_565 . 107.0(4)
O6 O14 O8 1_565 1_565 54.2(3)
O8 O14 O8 . 1_565 82.5(2)
Fe5 O15 Fe5 . 1_565 146.2(8)
Fe5 O15 Ti5 . . 0.0(5)
Fe5 O15 Ti5 . 1_565 146.2(8)
Fe5 O15 Fe6 . 11_555 106.9(4)
Fe5 O15 Ti6 . 11_555 106.9(4)
Fe5 O15 O8 . . 43.70(15)
Fe5 O15 O8 . 1_565 123.6(4)
Fe5 O15 O8 . 2_655 43.70(15)
Fe5 O15 O8 . 2_665 123.6(4)
Fe5 O15 O9 . 11_555 101.3(2)
Fe5 O15 O9 . 12_555 101.3(2)
Fe5 O15 O10 . . 53.7(3)
Fe5 O15 O10 . 1_565 160.2(7)
Fe5 O15 Ti5 1_565 . 146.2(8)
Fe5 O15 Ti5 1_565 1_565 0.0(5)
Fe5 O15 Fe6 1_565 11_555 106.9(4)
Fe5 O15 Ti6 1_565 11_555 106.9(4)
Fe5 O15 O8 1_565 . 123.6(4)
Fe5 O15 O8 1_565 1_565 43.70(15)
Fe5 O15 O8 1_565 2_655 123.6(4)
Fe5 O15 O8 1_565 2_665 43.70(15)
Fe5 O15 O9 1_565 11_555 101.3(2)
Fe5 O15 O9 1_565 12_555 101.3(2)
Fe5 O15 O10 1_565 . 160.2(7)
Fe5 O15 O10 1_565 1_565 53.7(3)
Ti5 O15 Ti5 . 1_565 146.2(8)
Ti5 O15 Fe6 . 11_555 106.9(4)
Ti5 O15 Ti6 . 11_555 106.9(4)
Ti5 O15 O8 . . 43.70(15)
Ti5 O15 O8 . 1_565 123.6(4)
Ti5 O15 O8 . 2_655 43.70(15)
Ti5 O15 O8 . 2_665 123.6(4)
Ti5 O15 O9 . 11_555 101.3(2)
Ti5 O15 O9 . 12_555 101.3(2)
Ti5 O15 O10 . . 53.7(3)
Ti5 O15 O10 . 1_565 160.2(7)
Ti5 O15 Fe6 1_565 11_555 106.9(4)
Ti5 O15 Ti6 1_565 11_555 106.9(4)
Ti5 O15 O8 1_565 . 123.6(4)
Ti5 O15 O8 1_565 1_565 43.70(15)
Ti5 O15 O8 1_565 2_655 123.6(4)
Ti5 O15 O8 1_565 2_665 43.70(15)
Ti5 O15 O9 1_565 11_555 101.3(2)
Ti5 O15 O9 1_565 12_555 101.3(2)
Ti5 O15 O10 1_565 . 160.2(7)
Ti5 O15 O10 1_565 1_565 53.7(3)
Fe6 O15 Ti6 11_555 11_555 0.0(5)
Fe6 O15 O8 11_555 . 106.9(3)
Fe6 O15 O8 11_555 1_565 106.9(3)
Fe6 O15 O8 11_555 2_655 106.9(3)
Fe6 O15 O8 11_555 2_665 106.9(3)
Fe6 O15 O9 11_555 11_555 47.8(3)
Fe6 O15 O9 11_555 12_555 47.8(3)
Fe6 O15 O10 11_555 . 53.3(3)
Fe6 O15 O10 11_555 1_565 53.3(3)
Ti6 O15 O8 11_555 . 106.9(3)
Ti6 O15 O8 11_555 1_565 106.9(3)
Ti6 O15 O8 11_555 2_655 106.9(3)
Ti6 O15 O8 11_555 2_665 106.9(3)
Ti6 O15 O9 11_555 11_555 47.8(3)
Ti6 O15 O9 11_555 12_555 47.8(3)
Ti6 O15 O10 11_555 . 53.3(3)
Ti6 O15 O10 11_555 1_565 53.3(3)
O8 O15 O8 . 1_565 83.7(2)
O8 O15 O8 . 2_655 86.6(2)
O8 O15 O8 . 2_665 146.2(5)
O8 O15 O9 . 11_555 71.8(2)
O8 O15 O9 . 12_555 134.7(3)
O8 O15 O10 . . 68.8(2)
O8 O15 O10 . 1_565 135.1(3)
O8 O15 O8 1_565 2_655 146.2(5)
O8 O15 O8 1_565 2_665 86.6(2)
O8 O15 O9 1_565 11_555 71.8(2)
O8 O15 O9 1_565 12_555 134.7(3)
O8 O15 O10 1_565 . 135.1(3)
O8 O15 O10 1_565 1_565 68.8(2)
O8 O15 O8 2_655 2_665 83.7(2)
O8 O15 O9 2_655 11_555 134.7(3)
O8 O15 O9 2_655 12_555 71.8(2)
O8 O15 O10 2_655 . 68.8(2)
O8 O15 O10 2_655 1_565 135.1(3)
O8 O15 O9 2_665 11_555 134.7(3)
O8 O15 O9 2_665 12_555 71.8(2)
O8 O15 O10 2_665 . 135.1(3)
O8 O15 O10 2_665 1_565 68.8(2)
O9 O15 O9 11_555 12_555 95.5(5)
O9 O15 O10 11_555 . 66.3(3)
O9 O15 O10 11_555 1_565 66.3(3)
O9 O15 O10 12_555 . 66.3(3)
O9 O15 O10 12_555 1_565 66.3(3)
O10 O15 O10 . 1_565 106.5(6)

loop_
_geom_bond_atom_site_label_1
_geom_bond_atom_site_label_2
_geom_bond_site_symmetry_2
_geom_bond_distance
Bi1 O3 3_556 2.692(2)
Bi1 O3 3_566 2.692(2)
Bi1 O4 . 2.903(7)
Bi1 O4 1_565 2.903(7)
Bi1 O5 . 2.477(5)
Bi1 O5 1_565 2.477(5)
Bi1 O11 . 2.996(2)
Bi1 O13 . 2.547(9)
Bi1 O14 . 2.376(9)
Bi2 O2 . 2.708(3)
Bi2 O2 1_565 2.708(3)
Bi2 O4 . 2.722(7)
Bi2 O4 1_565 2.722(7)
Bi2 O4 2_655 2.722(7)
Bi2 O4 2_665 2.722(7)
Bi2 O6 . 2.952(10)
Bi2 O6 1_565 2.952(10)
Bi2 O12 . 2.483(8)
Bi2 O12 2_665 2.483(8)
Bi2 O14 . 2.788(9)
Bi2 O14 2_665 2.788(9)
Bi3 O8 . 2.363(5)
Bi3 O8 1_565 2.363(5)
Bi3 O9 . 2.468(5)
Bi3 O9 1_565 2.468(5)
Bi3 O9 11_555 2.173(8)
Fe1 Ti1 . 0
Fe1 O1 . 2.048(14)
Fe1 O1 2_555 2.048(14)
Fe1 O3 1_554 2.103(11)
Fe1 O3 3_556 2.103(11)
Fe1 O11 1_545 1.92538(4)
Fe1 O11 . 1.92538(4)
Ti1 O1 . 2.048(14)
Ti1 O1 2_555 2.048(14)
Ti1 O3 1_554 2.103(11)
Ti1 O3 3_556 2.103(11)
Ti1 O11 1_545 1.92538(4)
Ti1 O11 . 1.92538(4)
Fe2 Ti2 . 0
Fe2 O1 . 1.847(19)
Fe2 O2 . 2.031(12)
Fe2 O4 . 1.956(8)
Fe2 O4 4_555 1.956(8)
Fe2 O12 1_545 1.974(4)
Fe2 O12 . 1.974(4)
Ti2 O1 . 1.847(19)
Ti2 O2 . 2.031(12)
Ti2 O4 . 1.956(8)
Ti2 O4 4_555 1.956(8)
Ti2 O12 1_545 1.974(4)
Ti2 O12 . 1.974(4)
Fe3 Ti3 . 0
Fe3 O3 3_556 2.181(15)
Fe3 O5 . 1.967(10)
Fe3 O5 2_555 1.967(10)
Fe3 O7 . 1.820(17)
Fe3 O13 1_545 1.9362(17)
Fe3 O13 . 1.9362(17)
Ti3 O3 3_556 2.181(15)
Ti3 O5 . 1.967(10)
Ti3 O5 2_555 1.967(10)
Ti3 O7 . 1.820(17)
Ti3 O13 1_545 1.9362(17)
Ti3 O13 . 1.9362(17)
Fe4 Ti4 . 0
Fe4 Fe5 . 2.989(9)
Fe4 Ti5 . 2.989(9)
Fe4 O4 . 1.934(10)
Fe4 O5 . 2.052(12)
Fe4 O6 . 1.960(8)
Fe4 O8 . 2.019(10)
Fe4 O14 1_545 1.9410(14)
Fe4 O14 . 1.9410(14)
Ti4 Fe5 . 2.989(9)
Ti4 Ti5 . 2.989(9)
Ti4 O4 . 1.934(10)
Ti4 O5 . 2.052(12)
Ti4 O6 . 1.960(8)
Ti4 O8 . 2.019(10)
Ti4 O14 1_545 1.9410(14)
Ti4 O14 . 1.9410(14)
Fe5 Ti5 . 0
Fe5 O6 . 2.015(16)
Fe5 O8 . 1.995(9)
Fe5 O8 2_655 1.995(9)
Fe5 O10 . 2.023(15)
Fe5 O15 1_545 2.012(5)
Fe5 O15 . 2.012(5)
Ti5 O6 . 2.015(16)
Ti5 O8 . 1.995(9)
Ti5 O8 2_655 1.995(9)
Ti5 O10 . 2.023(15)
Ti5 O15 1_545 2.012(5)
Ti5 O15 . 2.012(5)
Fe6 Ti6 . 0
Fe6 O7 . 1.853(17)
Fe6 O9 . 1.989(9)
Fe6 O9 2_555 1.989(9)
Fe6 O10 11_545 1.966(3)
Fe6 O10 11_555 1.966(3)
Fe6 O15 11_545 1.836(16)
Ti6 O7 . 1.853(17)
Ti6 O9 . 1.989(9)
Ti6 O9 2_555 1.989(9)
Ti6 O10 11_545 1.966(3)
Ti6 O10 11_555 1.966(3)
Ti6 O15 11_545 1.836(16)
O1 O3 1_554 2.936(13)
O1 O3 3_556 2.936(13)
O1 O4 . 2.762(13)
O1 O4 4_555 2.762(13)
O1 O11 1_545 2.811(10)
O1 O11 . 2.811(10)
O1 O12 1_545 2.988(14)
O1 O12 . 2.988(14)
O2 O4 . 2.741(9)
O2 O4 2_655 2.741(9)
O2 O4 3_655 2.741(9)
O2 O4 4_555 2.741(9)
O2 O12 1_545 2.499(7)
O2 O12 . 2.499(7)
O2 O12 2_655 2.499(7)
O2 O12 2_665 2.499(7)
O3 O5 3_556 2.638(12)
O3 O5 4_556 2.638(12)
O3 O11 1_546 2.852(8)
O3 O11 1_556 2.852(8)
O3 O13 3_546 2.759(12)
O3 O13 3_556 2.759(12)
O4 O5 . 2.845(13)
O4 O6 . 2.915(13)
O4 O12 1_545 2.762(6)
O4 O12 . 2.762(6)
O4 O14 1_545 2.618(8)
O4 O14 . 2.618(8)
O5 O7 . 2.928(13)
O5 O8 . 2.842(12)
O5 O13 1_545 2.732(7)
O5 O13 . 2.732(7)
O5 O14 1_545 2.695(9)
O5 O14 . 2.695(9)
O6 O8 . 2.650(12)
O6 O8 2_655 2.650(12)
O6 O14 1_545 2.895(7)
O6 O14 . 2.895(7)
O6 O14 2_655 2.895(7)
O6 O14 2_665 2.895(7)
O7 O9 . 2.739(12)
O7 O9 2_555 2.739(12)
O7 O10 11_545 2.963(13)
O7 O10 11_555 2.963(13)
O7 O13 1_545 2.794(13)
O7 O13 . 2.794(13)
O8 O9 . 2.857(12)
O8 O14 1_545 2.919(8)
O8 O14 . 2.919(8)
O8 O15 1_545 2.885(8)
O8 O15 . 2.885(8)
O9 O9 11_545 2.796(9)
O9 O9 11_555 2.796(9)
O9 O10 11_545 2.793(7)
O9 O10 11_555 2.793(7)
O9 O15 11_545 2.687(12)
O10 O15 1_545 2.403(10)
O10 O15 . 2.403(10)
